data_7116402
loop_
_publ_author_name
'Dong-Hong Ren'
'Dan Qiu'
'Chun-Yan Pang'
'Zaijun Li'
'Zhi-Guo Gu'

_publ_section_title
;
 Chiral tetrahedral iron(II) cages: diastereoselective subcomponent
 self-assembly, structure interconversion and spin-crossover properties
;
_journal_name_full Chem.Commun.
_journal_page_first 788
_journal_paper_doi 10.1039/C4cc08041F
_journal_volume 51
_journal_year 2015
_chemical_absolute_configuration rmad
_chemical_formula_moiety 'C180 H216 Fe4 N36 O12, 8(Cl O4), 6(C2 H3 N)'
_chemical_formula_sum 'C192 H234 Cl8 Fe4 N42 O44'
_chemical_formula_weight 4341.21
_chemical_name_systematic
; 
 ? 
;
_space_group_IT_number 1
_symmetry_cell_setting triclinic
_symmetry_space_group_name_Hall 'P 1'
_symmetry_space_group_name_H-M 'P 1'
_atom_sites_solution_hydrogens geom
_atom_sites_solution_primary direct
_atom_sites_solution_secondary difmap
_audit_creation_method SHELXL-97
_cell_angle_alpha 115.476(2)
_cell_angle_beta 116.397(2)
_cell_angle_gamma 94.9610(10)
_cell_formula_units_Z 1
_cell_length_a 19.7723(13)
_cell_length_b 19.7731(14)
_cell_length_c 20.282(2)
_cell_measurement_reflns_used 9926
_cell_measurement_temperature 123(2)
_cell_measurement_theta_max 21.71
_cell_measurement_theta_min 2.21
_cell_volume 6022.1(9)
_computing_structure_refinement 'SHELXL-97 (Sheldrick, 1997)'
_computing_structure_solution 'SHELXS-97 (Sheldrick, 1990)'
_diffrn_ambient_temperature 123(2)
_diffrn_measured_fraction_theta_full 0.996
_diffrn_measured_fraction_theta_max 0.996
_diffrn_radiation_monochromator graphite
_diffrn_radiation_source 'fine-focus sealed tube'
_diffrn_radiation_type MoK\a
_diffrn_radiation_wavelength 0.71073
_diffrn_reflns_av_R_equivalents 0.0346
_diffrn_reflns_av_sigmaI/netI 0.1100
_diffrn_reflns_limit_h_max 23
_diffrn_reflns_limit_h_min -23
_diffrn_reflns_limit_k_max 23
_diffrn_reflns_limit_k_min -23
_diffrn_reflns_limit_l_max 21
_diffrn_reflns_limit_l_min -24
_diffrn_reflns_number 50101
_diffrn_reflns_theta_full 25.50
_diffrn_reflns_theta_max 25.50
_diffrn_reflns_theta_min 1.22
_exptl_absorpt_coefficient_mu 0.398
_exptl_absorpt_correction_T_max 0.9001
_exptl_absorpt_correction_T_min 0.8898
_exptl_absorpt_correction_type multi-scan
_exptl_absorpt_process_details 'SADABS (Bruker, 2000)'
_exptl_crystal_colour purple
_exptl_crystal_density_diffrn 1.197
_exptl_crystal_density_method 'not measured'
_exptl_crystal_description block
_exptl_crystal_F_000 2272
_exptl_crystal_size_max 0.30
_exptl_crystal_size_mid 0.28
_exptl_crystal_size_min 0.27
_platon_squeeze_details
;
;
_refine_diff_density_max 0.673
_refine_diff_density_min -0.677
_refine_diff_density_rms 0.090
_refine_ls_abs_structure_details 'Flack H D (1983), Acta Cryst. A39, 876-881'
_refine_ls_abs_structure_Flack 0.004(14)
_refine_ls_extinction_method none
_refine_ls_goodness_of_fit_ref 0.963
_refine_ls_hydrogen_treatment constr
_refine_ls_matrix_type full
_refine_ls_number_parameters 2375
_refine_ls_number_reflns 37548
_refine_ls_number_restraints 827
_refine_ls_restrained_S_all 0.965
_refine_ls_R_factor_all 0.1315
_refine_ls_R_factor_gt 0.0758
_refine_ls_shift/su_max 0.011
_refine_ls_shift/su_mean 0.000
_refine_ls_structure_factor_coef Fsqd
_refine_ls_weighting_details 'calc w=1/[\s^2^(Fo^2^)+(0.1338P)^2^+0.0000P] where P=(Fo^2^+2Fc^2^)/3'
_refine_ls_weighting_scheme calc
_refine_ls_wR_factor_gt 0.1914
_refine_ls_wR_factor_ref 0.2181
_reflns_number_gt 23336
_reflns_number_total 37548
_reflns_threshold_expression >2sigma(I)
_cod_data_source_file c4cc08041f2.cif
_cod_data_source_block 2S
_cod_original_sg_symbol_Hall 'P1   '
_cod_original_sg_symbol_H-M 'P1   '
_cod_database_code 7116402

loop_
_symmetry_equiv_pos_as_xyz
'x, y, z'

loop_
_atom_site_label
_atom_site_type_symbol
_atom_site_fract_x
_atom_site_fract_y
_atom_site_fract_z
_atom_site_U_iso_or_equiv
_atom_site_adp_type
_atom_site_occupancy
_atom_site_symmetry_multiplicity
_atom_site_calc_flag
_atom_site_refinement_flags
_atom_site_disorder_assembly
_atom_site_disorder_group
C142 C 1.1825(10) 0.9307(9) 0.5136(12) 0.039(4) Uiso 0.400(19) 1 d PDU A 7
H14A H 1.2252 0.9115 0.5419 0.047 Uiso 0.400(19) 1 calc PR A 7
C143 C 1.2646(11) 1.1807(10) 0.6782(15) 0.063(4) Uiso 0.400(19) 1 d PDU A 7
C144 C 1.1834(11) 1.1397(9) 0.6256(16) 0.060(4) Uiso 0.400(19) 1 d PDU A 7
H14B H 1.1460 1.1673 0.6218 0.072 Uiso 0.400(19) 1 calc PR A 7
C145 C 1.1572(11) 1.0572(9) 0.5782(15) 0.046(4) Uiso 0.400(19) 1 d PDU A 7
H14C H 1.1024 1.0267 0.5498 0.055 Uiso 0.400(19) 1 calc PR A 7
C146 C 1.2113(8) 1.0206(8) 0.5732(12) 0.044(3) Uiso 0.400(19) 1 d PDU A 7
C147 C 1.2909(9) 1.0609(10) 0.6294(13) 0.049(4) Uiso 0.400(19) 1 d PDU A 7
H14D H 1.3279 1.0330 0.6349 0.059 Uiso 0.400(19) 1 calc PR A 7
C148 C 1.3177(11) 1.1419(10) 0.6781(15) 0.065(4) Uiso 0.400(19) 1 d PDU A 7
H14E H 1.3736 1.1712 0.7121 0.078 Uiso 0.400(19) 1 calc PR A 7
O10 O 1.2945(12) 1.2647(9) 0.7332(12) 0.077(4) Uiso 0.400(19) 1 d PDU A 7
C149 C 1.240(2) 1.3046(17) 0.748(2) 0.099(8) Uiso 0.400(19) 1 d PDU A 7
H14F H 1.2687 1.3622 0.7868 0.148 Uiso 0.400(19) 1 calc PR A 7
H14G H 1.2184 1.2847 0.7736 0.148 Uiso 0.400(19) 1 calc PR A 7
H14H H 1.1955 1.2938 0.6924 0.148 Uiso 0.400(19) 1 calc PR A 7
C150 C 1.1723(14) 0.9082(14) 0.4271(13) 0.042(6) Uiso 0.400(19) 1 d PDU A 7
H15A H 1.1563 0.8502 0.3914 0.062 Uiso 0.400(19) 1 calc PR A 7
H15B H 1.2232 0.9338 0.4368 0.062 Uiso 0.400(19) 1 calc PR A 7
H15C H 1.1306 0.9262 0.3974 0.062 Uiso 0.400(19) 1 calc PR A 7
C242 C 1.1843(8) 0.9462(7) 0.5281(10) 0.052(4) Uiso 0.600(19) 1 d PDU A 8
H24A H 1.2291 0.9331 0.5635 0.063 Uiso 0.600(19) 1 calc PR A 8
C243 C 1.2397(9) 1.1935(8) 0.6790(11) 0.067(3) Uiso 0.600(19) 1 d PDU A 8
C244 C 1.1611(8) 1.1472(7) 0.6195(10) 0.055(3) Uiso 0.600(19) 1 d PDU A 8
H24B H 1.1196 1.1696 0.6126 0.066 Uiso 0.600(19) 1 calc PR A 8
C245 C 1.1440(8) 1.0670(7) 0.5698(10) 0.048(3) Uiso 0.600(19) 1 d PDU A 8
H24C H 1.0903 1.0337 0.5239 0.058 Uiso 0.600(19) 1 calc PR A 8
C246 C 1.2029(6) 1.0343(6) 0.5854(9) 0.044(3) Uiso 0.600(19) 1 d PDU A 8
C247 C 1.2816(7) 1.0823(8) 0.6429(10) 0.058(3) Uiso 0.600(19) 1 d PDU A 8
H24D H 1.3234 1.0607 0.6465 0.070 Uiso 0.600(19) 1 calc PR A 8
C248 C 1.2992(9) 1.1615(8) 0.6949(11) 0.067(4) Uiso 0.600(19) 1 d PDU A 8
H24E H 1.3527 1.1944 0.7421 0.080 Uiso 0.600(19) 1 calc PR A 8
O10' O 1.2632(10) 1.2777(8) 0.7290(9) 0.091(4) Uiso 0.600(19) 1 d PDU A 8
C249 C 1.2044(14) 1.3154(12) 0.7141(15) 0.099(6) Uiso 0.600(19) 1 d PDU A 8
H24F H 1.2291 1.3722 0.7590 0.149 Uiso 0.600(19) 1 calc PR A 8
H24G H 1.1605 1.2905 0.7157 0.149 Uiso 0.600(19) 1 calc PR A 8
H24H H 1.1830 1.3093 0.6573 0.149 Uiso 0.600(19) 1 calc PR A 8
C250 C 1.1900(13) 0.9296(13) 0.4514(13) 0.076(6) Uiso 0.600(19) 1 d PDU A 8
H25A H 1.1775 0.8722 0.4152 0.114 Uiso 0.600(19) 1 calc PR A 8
H25B H 1.2447 0.9585 0.4715 0.114 Uiso 0.600(19) 1 calc PR A 8
H25C H 1.1517 0.9473 0.4175 0.114 Uiso 0.600(19) 1 calc PR A 8
C82 C 1.2830(7) 0.9433(8) 0.7228(11) 0.042(4) Uiso 0.526(19) 1 d PDU B 5
H82A H 1.2822 0.9147 0.6679 0.051 Uiso 0.526(19) 1 calc PR B 5
C83 C 1.3028(11) 0.7832(10) 0.8129(13) 0.054(3) Uiso 0.526(19) 1 d PDU B 5
C84 C 1.2578(12) 0.8303(10) 0.8261(14) 0.059(4) Uiso 0.526(19) 1 d PDU B 5
H84A H 1.2306 0.8266 0.8536 0.071 Uiso 0.526(19) 1 calc PR B 5
C85 C 1.2530(11) 0.8839(10) 0.7980(12) 0.038(3) Uiso 0.526(19) 1 d PDU B 5
H85A H 1.2245 0.9193 0.8091 0.045 Uiso 0.526(19) 1 calc PR B 5
C86 C 1.2885(9) 0.8858(9) 0.7551(11) 0.044(3) Uiso 0.526(19) 1 d PDU B 5
C87 C 1.3321(11) 0.8378(9) 0.7423(13) 0.054(4) Uiso 0.526(19) 1 d PDU B 5
H87A H 1.3544 0.8368 0.7091 0.065 Uiso 0.526(19) 1 calc PR B 5
C88 C 1.3442(12) 0.7908(11) 0.7768(13) 0.063(4) Uiso 0.526(19) 1 d PDU B 5
H88A H 1.3814 0.7637 0.7756 0.075 Uiso 0.526(19) 1 calc PR B 5
O6 O 1.3084(8) 0.7271(7) 0.8374(10) 0.069(4) Uiso 0.526(19) 1 d PDU B 5
C89 C 1.2654(18) 0.7069(18) 0.858(2) 0.105(8) Uiso 0.526(19) 1 d PDU B 5
H89A H 1.2806 0.6674 0.8735 0.158 Uiso 0.526(19) 1 calc PR B 5
H89B H 1.2093 0.6834 0.8099 0.158 Uiso 0.526(19) 1 calc PR B 5
H89C H 1.2716 0.7536 0.9082 0.158 Uiso 0.526(19) 1 calc PR B 5
C90 C 1.3588(8) 1.0188(10) 0.7843(14) 0.061(6) Uiso 0.526(19) 1 d PDU B 5
H90A H 1.3531 1.0536 0.7608 0.092 Uiso 0.526(19) 1 calc PR B 5
H90B H 1.4061 1.0035 0.7899 0.092 Uiso 0.526(19) 1 calc PR B 5
H90C H 1.3655 1.0473 0.8413 0.092 Uiso 0.526(19) 1 calc PR B 5
C82' C 1.2833(8) 0.9462(10) 0.7404(13) 0.052(4) Uiso 0.474(19) 1 d PDU B 6
H82B H 1.2933 0.9187 0.6930 0.063 Uiso 0.474(19) 1 calc PR B 6
C83' C 1.2858(13) 0.7871(11) 0.8318(14) 0.061(4) Uiso 0.474(19) 1 d PDU B 6
C84' C 1.2419(12) 0.8367(11) 0.8405(14) 0.049(4) Uiso 0.474(19) 1 d PDU B 6
H84B H 1.2132 0.8368 0.8676 0.059 Uiso 0.474(19) 1 calc PR B 6
C85' C 1.2402(13) 0.8867(12) 0.8089(15) 0.048(4) Uiso 0.474(19) 1 d PDU B 6
H85B H 1.2087 0.9201 0.8136 0.058 Uiso 0.474(19) 1 calc PR B 6
C86' C 1.2819(10) 0.8897(10) 0.7714(12) 0.044(3) Uiso 0.474(19) 1 d PDU B 6
C87' C 1.3270(12) 0.8406(11) 0.7674(15) 0.058(4) Uiso 0.474(19) 1 d PDU B 6
H87B H 1.3621 0.8459 0.7485 0.069 Uiso 0.474(19) 1 calc PR B 6
C88' C 1.3238(13) 0.7841(11) 0.7894(13) 0.050(4) Uiso 0.474(19) 1 d PDU B 6
H88B H 1.3475 0.7445 0.7755 0.060 Uiso 0.474(19) 1 calc PR B 6
O6' O 1.2898(12) 0.7374(11) 0.8641(14) 0.092(5) Uiso 0.474(19) 1 d PDU B 6
C89' C 1.2432(16) 0.7261(16) 0.8850(18) 0.087(7) Uiso 0.474(19) 1 d PDU B 6
H89D H 1.2534 0.6887 0.9049 0.131 Uiso 0.474(19) 1 calc PR B 6
H89E H 1.1880 0.7036 0.8351 0.131 Uiso 0.474(19) 1 calc PR B 6
H89F H 1.2506 0.7768 0.9318 0.131 Uiso 0.474(19) 1 calc PR B 6
C90' C 1.3568(7) 1.0259(9) 0.8086(12) 0.041(5) Uiso 0.474(19) 1 d PDU B 6
H90D H 1.3544 1.0598 0.7844 0.061 Uiso 0.474(19) 1 calc PR B 6
H90E H 1.4068 1.0140 0.8230 0.061 Uiso 0.474(19) 1 calc PR B 6
H90F H 1.3553 1.0537 0.8609 0.061 Uiso 0.474(19) 1 calc PR B 6
Cl7 Cl 0.7865(5) 0.9499(4) 0.1250(5) 0.0601(17) Uiso 0.543(15) 1 d PD C 1
O37 O 0.7553(8) 0.9832(8) 0.0750(8) 0.087(5) Uiso 0.543(15) 1 d PD C 1
O38 O 0.7286(11) 0.9141(11) 0.1337(14) 0.148(10) Uiso 0.543(15) 1 d PD C 1
O39 O 0.8124(11) 0.8883(9) 0.0859(11) 0.135(8) Uiso 0.543(15) 1 d PD C 1
O40 O 0.8503(10) 1.0083(10) 0.2064(9) 0.183(11) Uiso 0.543(15) 1 d PD C 1
Cl7' Cl 0.7582(6) 0.9306(5) 0.0986(6) 0.057(2) Uiso 0.457(15) 1 d PD C 2
O37' O 0.7307(18) 0.9942(13) 0.0973(19) 0.25(2) Uiso 0.457(15) 1 d PD C 2
O38' O 0.7633(17) 0.9251(16) 0.1667(13) 0.180(15) Uiso 0.457(15) 1 d PD C 2
O39' O 0.8363(10) 0.9492(17) 0.1125(18) 0.204(15) Uiso 0.457(15) 1 d PD C 2
O40' O 0.7064(12) 0.8603(10) 0.0209(11) 0.156(11) Uiso 0.457(15) 1 d PD C 2
Cl8 Cl 0.9885(6) 0.2447(5) 0.6651(7) 0.076(3) Uiso 0.426(18) 1 d PD D 3
O41 O 0.9122(10) 0.2513(14) 0.6268(15) 0.121(11) Uiso 0.426(18) 1 d PD D 3
O42 O 0.9983(16) 0.1858(11) 0.6029(13) 0.122(14) Uiso 0.426(18) 1 d PD D 3
O43 O 1.0467(11) 0.3196(8) 0.7062(14) 0.109(9) Uiso 0.426(18) 1 d PD D 3
O44 O 0.9979(10) 0.2262(10) 0.7269(9) 0.075(6) Uiso 0.426(18) 1 d PD D 3
Cl8' Cl 0.9771(3) 0.2482(3) 0.6423(5) 0.0651(19) Uiso 0.574(18) 1 d PD D 4
O41' O 0.8956(6) 0.2302(9) 0.6219(9) 0.082(5) Uiso 0.574(18) 1 d PD D 4
O42' O 0.9832(10) 0.1833(7) 0.5821(11) 0.090(7) Uiso 0.574(18) 1 d PD D 4
O43' O 0.9958(10) 0.3161(7) 0.6400(11) 0.115(7) Uiso 0.574(18) 1 d PD D 4
O44' O 1.0255(9) 0.2609(11) 0.7259(8) 0.132(7) Uiso 0.574(18) 1 d PD D 4
C1 C 0.7493(4) 1.2615(5) 0.7232(5) 0.0387(18) Uani 1 1 d . . .
H1A H 0.7792 1.2912 0.7100 0.046 Uiso 1 1 calc R . .
H1B H 0.7431 1.3008 0.7691 0.046 Uiso 1 1 calc R . .
C2 C 0.6653(4) 1.2055(5) 0.6410(5) 0.0437(19) Uani 1 1 d . . .
H2A H 0.6394 1.2361 0.6157 0.052 Uiso 1 1 calc R . .
H2B H 0.6716 1.1626 0.5977 0.052 Uiso 1 1 calc R . .
C3 C 0.6113(4) 1.1681(5) 0.6601(5) 0.045(2) Uani 1 1 d . . .
H3A H 0.5989 1.2104 0.6970 0.054 Uiso 1 1 calc R . .
H3B H 0.6404 1.1439 0.6927 0.054 Uiso 1 1 calc R . .
C4 C 0.5327(4) 1.1043(4) 0.5778(5) 0.0422(19) Uani 1 1 d . . .
H4A H 0.4968 1.0873 0.5938 0.051 Uiso 1 1 calc R . .
H4B H 0.5056 1.1274 0.5430 0.051 Uiso 1 1 calc R . .
C5 C 0.8047(4) 1.2074(4) 0.8205(4) 0.0336(16) Uani 1 1 d . . .
C6 C 0.8627(4) 1.1345(5) 0.7642(5) 0.0386(18) Uani 1 1 d . . .
H6A H 0.8925 1.1004 0.7541 0.046 Uiso 1 1 calc R . .
C7 C 0.8314(4) 1.1701(5) 0.7199(5) 0.0403(18) Uani 1 1 d . . .
H7A H 0.8346 1.1642 0.6724 0.048 Uiso 1 1 calc R . .
C8 C 0.7779(4) 1.2381(4) 0.8794(4) 0.0318(16) Uani 1 1 d . . .
H8A H 0.7476 1.2728 0.8786 0.038 Uiso 1 1 calc R . .
C9 C 0.7715(4) 1.2426(4) 0.9955(4) 0.0295(15) Uani 1 1 d . . .
H9A H 0.8181 1.2559 1.0523 0.035 Uiso 1 1 calc R . .
C10 C 0.5835(4) 1.0473(5) 0.9242(5) 0.0390(18) Uani 1 1 d . . .
C11 C 0.5817(4) 1.0591(5) 0.8601(5) 0.0359(17) Uani 1 1 d . . .
H11A H 0.5393 1.0245 0.8014 0.043 Uiso 1 1 calc R . .
C12 C 0.6409(4) 1.1203(4) 0.8823(5) 0.0364(17) Uani 1 1 d . . .
H12A H 0.6391 1.1273 0.8381 0.044 Uiso 1 1 calc R . .
C13 C 0.7049(4) 1.1737(4) 0.9686(5) 0.0347(17) Uani 1 1 d . . .
C14 C 0.7044(4) 1.1620(4) 1.0320(5) 0.0362(17) Uani 1 1 d . . .
H14I H 0.7455 1.1981 1.0910 0.043 Uiso 1 1 calc R . .
C15 C 0.6464(4) 1.1002(5) 1.0114(5) 0.0395(18) Uani 1 1 d . . .
H15D H 0.6484 1.0929 1.0556 0.047 Uiso 1 1 calc R . .
C16 C 0.5266(6) 0.9663(7) 0.9584(7) 0.069(3) Uani 1 1 d . . .
H16A H 0.4816 0.9179 0.9301 0.103 Uiso 1 1 calc R . .
H16B H 0.5219 1.0116 1.0002 0.103 Uiso 1 1 calc R . .
H16C H 0.5774 0.9590 0.9887 0.103 Uiso 1 1 calc R . .
C17 C 0.7498(5) 1.3162(4) 1.0114(6) 0.046(2) Uani 1 1 d . . .
H17A H 0.7945 1.3590 1.0287 0.068 Uiso 1 1 calc R . .
H17B H 0.7389 1.3327 1.0576 0.068 Uiso 1 1 calc R . .
H17C H 0.7018 1.3051 0.9584 0.068 Uiso 1 1 calc R . .
C18 C 0.5473(4) 1.0152(5) 0.4530(4) 0.0359(17) Uani 1 1 d . . .
C19 C 0.5720(4) 0.9234(5) 0.4798(5) 0.0380(18) Uani 1 1 d . . .
H19A H 0.5863 0.8783 0.4777 0.046 Uiso 1 1 calc R . .
C20 C 0.5591(4) 0.9745(5) 0.5404(5) 0.0427(19) Uani 1 1 d . . .
H20A H 0.5594 0.9697 0.5851 0.051 Uiso 1 1 calc R . .
C21 C 0.5359(4) 1.0551(4) 0.4064(4) 0.0321(16) Uani 1 1 d . . .
H21A H 0.5244 1.1034 0.4218 0.039 Uiso 1 1 calc R . .
C22 C 0.5373(5) 1.0546(4) 0.2880(5) 0.0398(19) Uani 1 1 d . . .
H22A H 0.5079 1.0106 0.2259 0.048 Uiso 1 1 calc R . .
C23 C 0.7723(5) 1.1652(5) 0.3520(6) 0.053(2) Uani 1 1 d . . .
C24 C 0.7091(6) 1.1204(5) 0.2653(6) 0.056(2) Uani 1 1 d . . .
H24I H 0.7164 1.1138 0.2199 0.067 Uiso 1 1 calc R . .
C25 C 0.6337(5) 1.0854(5) 0.2491(5) 0.0422(19) Uani 1 1 d . . .
H25D H 0.5897 1.0540 0.1907 0.051 Uiso 1 1 calc R . .
C26 C 0.6203(4) 1.0942(4) 0.3127(5) 0.0355(17) Uani 1 1 d . . .
C27 C 0.6845(5) 1.1408(4) 0.3966(5) 0.0404(19) Uani 1 1 d . . .
H27A H 0.6769 1.1479 0.4420 0.048 Uiso 1 1 calc R . .
C28 C 0.7585(5) 1.1771(5) 0.4172(6) 0.046(2) Uani 1 1 d . . .
H28A H 0.8009 1.2107 0.4762 0.056 Uiso 1 1 calc R . .
C29 C 0.8574(9) 1.2043(10) 0.3132(11) 0.128(6) Uani 1 1 d . . .
H29A H 0.9137 1.2337 0.3387 0.193 Uiso 1 1 calc R . .
H29B H 0.8228 1.2298 0.2877 0.193 Uiso 1 1 calc R . .
H29C H 0.8427 1.1491 0.2682 0.193 Uiso 1 1 calc R . .
C30 C 0.4922(5) 1.1131(5) 0.2942(6) 0.053(2) Uani 1 1 d . . .
H30A H 0.4382 1.0867 0.2776 0.079 Uiso 1 1 calc R . .
H30B H 0.4881 1.1315 0.2552 0.079 Uiso 1 1 calc R . .
H30C H 0.5212 1.1588 0.3538 0.079 Uiso 1 1 calc R . .
C31 C 0.6596(5) 0.8979(5) 0.8547(6) 0.0444(19) Uani 1 1 d . . .
H31A H 0.6001 0.8769 0.8178 0.053 Uiso 1 1 calc R . .
H31B H 0.6752 0.9294 0.9157 0.053 Uiso 1 1 calc R . .
C32 C 0.6911(4) 0.8280(5) 0.8409(6) 0.0432(19) Uani 1 1 d . . .
H32A H 0.6661 0.7930 0.8531 0.052 Uiso 1 1 calc R . .
H32B H 0.6744 0.7963 0.7795 0.052 Uiso 1 1 calc R . .
C33 C 0.7821(4) 0.8538(4) 0.8976(5) 0.0391(18) Uani 1 1 d . . .
H33A H 0.8072 0.8878 0.8846 0.047 Uiso 1 1 calc R . .
H33B H 0.7990 0.8864 0.9590 0.047 Uiso 1 1 calc R . .
C34 C 0.8121(5) 0.7842(5) 0.8847(4) 0.0405(19) Uani 1 1 d . . .
H34A H 0.8703 0.8040 0.9285 0.049 Uiso 1 1 calc R . .
H34B H 0.7838 0.7476 0.8928 0.049 Uiso 1 1 calc R . .
C35 C 0.7589(4) 1.0185(4) 0.8906(5) 0.0349(17) Uani 1 1 d . . .
C36 C 0.7130(4) 0.9970(5) 0.7626(5) 0.0385(18) Uani 1 1 d . . .
H36A H 0.7077 1.0026 0.7165 0.046 Uiso 1 1 calc R . .
C37 C 0.6641(5) 0.9383(4) 0.7542(5) 0.0386(18) Uani 1 1 d . . .
H37C H 0.6181 0.8961 0.7016 0.046 Uiso 1 1 calc R . .
C38 C 0.8119(4) 1.0590(4) 0.9811(4) 0.0325(16) Uani 1 1 d . . .
H38C H 0.8055 1.0416 1.0156 0.039 Uiso 1 1 calc R . .
C39 C 0.9317(5) 1.1672(4) 1.1067(5) 0.0409(19) Uani 1 1 d . . .
H39C H 0.9450 1.2252 1.1267 0.049 Uiso 1 1 calc R . .
C40 C 1.1530(5) 1.1194(5) 1.1627(6) 0.051(2) Uani 1 1 d . . .
C41 C 1.1539(5) 1.1965(5) 1.2081(6) 0.055(2) Uani 1 1 d . . .
H41C H 1.2033 1.2394 1.2529 0.066 Uiso 1 1 calc R . .
C42 C 1.0831(5) 1.2088(5) 1.1869(5) 0.047(2) Uani 1 1 d . . .
H42C H 1.0841 1.2615 1.2174 0.057 Uiso 1 1 calc R . .
C43 C 1.0079(5) 1.1478(4) 1.1222(4) 0.0393(18) Uani 1 1 d . . .
C44 C 1.0089(5) 1.0717(4) 1.0804(5) 0.0423(19) Uani 1 1 d . . .
H44C H 0.9596 1.0283 1.0378 0.051 Uiso 1 1 calc R . .
C45 C 1.0817(5) 1.0576(5) 1.1000(5) 0.046(2) Uani 1 1 d . . .
H45A H 1.0815 1.0052 1.0697 0.055 Uiso 1 1 calc R . .
C46 C 1.2963(6) 1.1671(7) 1.2373(10) 0.110(5) Uani 1 1 d . . .
H46A H 1.3415 1.1478 1.2432 0.166 Uiso 1 1 calc R . .
H46B H 1.3023 1.1962 1.2938 0.166 Uiso 1 1 calc R . .
H46C H 1.2958 1.2028 1.2155 0.166 Uiso 1 1 calc R . .
C47 C 0.9070(5) 1.1553(6) 1.1615(5) 0.057(2) Uani 1 1 d . . .
H47A H 0.8579 1.1681 1.1520 0.086 Uiso 1 1 calc R . .
H47B H 0.9500 1.1904 1.2226 0.086 Uiso 1 1 calc R . .
H47C H 0.8968 1.0996 1.1462 0.086 Uiso 1 1 calc R . .
C48 C 0.7370(4) 0.6776(4) 0.7272(4) 0.0294(15) Uani 1 1 d . . .
C49 C 0.8096(4) 0.7153(4) 0.6875(5) 0.0371(17) Uani 1 1 d . . .
H49A H 0.8288 0.7174 0.6527 0.045 Uiso 1 1 calc R . .
C50 C 0.8471(4) 0.7673(5) 0.7748(5) 0.0380(18) Uani 1 1 d . . .
H50A H 0.8956 0.8118 0.8115 0.046 Uiso 1 1 calc R . .
C51 C 0.6695(4) 0.6277(4) 0.7113(5) 0.0321(16) Uani 1 1 d . . .
H51A H 0.6615 0.6350 0.7564 0.039 Uiso 1 1 calc R . .
C52 C 0.5437(4) 0.5194(4) 0.6088(5) 0.0350(17) Uani 1 1 d . . .
H52A H 0.5365 0.4634 0.5689 0.042 Uiso 1 1 calc R . .
C53 C 0.3406(4) 0.5712(5) 0.4627(5) 0.0396(18) Uani 1 1 d . . .
C54 C 0.3371(4) 0.4908(5) 0.4320(5) 0.047(2) Uani 1 1 d . . .
H54A H 0.2914 0.4484 0.3791 0.056 Uiso 1 1 calc R . .
C55 C 0.4020(5) 0.4757(5) 0.4813(5) 0.045(2) Uani 1 1 d . . .
H55A H 0.3994 0.4220 0.4631 0.054 Uiso 1 1 calc R . .
C56 C 0.4716(4) 0.5377(4) 0.5574(5) 0.0356(17) Uani 1 1 d . . .
C57 C 0.4707(4) 0.6159(4) 0.5858(5) 0.0352(17) Uani 1 1 d . . .
H57A H 0.5162 0.6592 0.6377 0.042 Uiso 1 1 calc R . .
C58 C 0.4046(5) 0.6300(5) 0.5391(5) 0.044(2) Uani 1 1 d . . .
H58A H 0.4039 0.6830 0.5614 0.053 Uiso 1 1 calc R . .
C59 C 0.2097(5) 0.5307(6) 0.3415(6) 0.071(3) Uani 1 1 d . . .
H59A H 0.1724 0.5544 0.3161 0.107 Uiso 1 1 calc R . .
H59B H 0.1845 0.4982 0.3553 0.107 Uiso 1 1 calc R . .
H59C H 0.2229 0.4970 0.3002 0.107 Uiso 1 1 calc R . .
C60 C 0.5413(5) 0.5202(6) 0.6822(6) 0.051(2) Uani 1 1 d . . .
H60A H 0.5876 0.5086 0.7150 0.076 Uiso 1 1 calc R . .
H60B H 0.4915 0.4797 0.6591 0.076 Uiso 1 1 calc R . .
H60C H 0.5432 0.5729 0.7204 0.076 Uiso 1 1 calc R . .
C61 C 1.1473(5) 1.1201(5) 0.9815(5) 0.046(2) Uani 1 1 d . . .
H61A H 1.1704 1.1753 1.0317 0.055 Uiso 1 1 calc R . .
H61B H 1.1735 1.0869 1.0022 0.055 Uiso 1 1 calc R . .
C62 C 1.1636(5) 1.1196(5) 0.9163(5) 0.045(2) Uani 1 1 d . . .
H62A H 1.1388 1.0646 0.8655 0.055 Uiso 1 1 calc R . .
H62B H 1.2224 1.1361 0.9416 0.055 Uiso 1 1 calc R . .
C63 C 1.1308(5) 1.1753(5) 0.8865(5) 0.0408(18) Uani 1 1 d . . .
H63A H 1.1575 1.2307 0.9369 0.049 Uiso 1 1 calc R . .
H63B H 1.0725 1.1604 0.8638 0.049 Uiso 1 1 calc R . .
C64 C 1.1442(5) 1.1719(5) 0.8158(5) 0.047(2) Uani 1 1 d . . .
H64A H 1.1276 1.2132 0.8039 0.056 Uiso 1 1 calc R . .
H64B H 1.2021 1.1840 0.8373 0.056 Uiso 1 1 calc R . .
C65 C 1.0105(4) 1.1312(4) 0.9559(4) 0.0312(16) Uani 1 1 d . . .
C66 C 0.9353(5) 1.0106(4) 0.8632(5) 0.043(2) Uani 1 1 d . . .
H66A H 0.8881 0.9645 0.8225 0.051 Uiso 1 1 calc R . .
C67 C 1.0071(5) 1.0114(4) 0.8832(5) 0.0383(18) Uani 1 1 d . . .
H67A H 1.0217 0.9662 0.8603 0.046 Uiso 1 1 calc R . .
C68 C 1.0310(4) 1.2168(4) 1.0127(4) 0.0289(15) Uani 1 1 d . . .
H68A H 1.0842 1.2541 1.0501 0.035 Uiso 1 1 calc R . .
C69 C 0.9795(4) 1.3213(4) 1.0536(5) 0.0334(16) Uani 1 1 d . . .
H69A H 0.9353 1.3240 1.0652 0.040 Uiso 1 1 calc R . .
C70 C 0.9462(5) 1.4243(5) 0.8986(6) 0.048(2) Uani 1 1 d . . .
C71 C 0.9764(4) 1.3613(4) 0.8843(5) 0.0402(18) Uani 1 1 d . . .
H71A H 0.9882 1.3412 0.8404 0.048 Uiso 1 1 calc R . .
C72 C 0.9885(4) 1.3292(4) 0.9349(5) 0.0341(16) Uani 1 1 d . . .
H72A H 1.0116 1.2884 0.9280 0.041 Uiso 1 1 calc R . .
C73 C 0.9675(4) 1.3555(4) 0.9962(5) 0.0387(18) Uani 1 1 d . . .
C74 C 0.9369(5) 1.4181(5) 1.0073(6) 0.046(2) Uani 1 1 d . . .
H74A H 0.9230 1.4379 1.0496 0.055 Uiso 1 1 calc R . .
C75 C 0.9267(5) 1.4510(5) 0.9584(7) 0.059(3) Uani 1 1 d . . .
H75A H 0.9055 1.4932 0.9667 0.071 Uiso 1 1 calc R . .
C76 C 0.9467(6) 1.4296(6) 0.7826(6) 0.068(3) Uani 1 1 d . . .
H76A H 0.9384 1.4628 0.7571 0.102 Uiso 1 1 calc R . .
H76B H 0.9077 1.3754 0.7389 0.102 Uiso 1 1 calc R . .
H76C H 1.0013 1.4279 0.8029 0.102 Uiso 1 1 calc R . .
C77 C 1.0577(5) 1.3746(5) 1.1397(5) 0.046(2) Uani 1 1 d . . .
H77A H 1.0657 1.3531 1.1770 0.070 Uiso 1 1 calc R . .
H77B H 1.0558 1.4284 1.1674 0.070 Uiso 1 1 calc R . .
H77C H 1.1023 1.3769 1.1306 0.070 Uiso 1 1 calc R . .
C78 C 1.1267(4) 1.0352(5) 0.7070(5) 0.0397(18) Uani 1 1 d . . .
C79 C 0.9972(4) 0.9903(5) 0.6150(5) 0.0397(19) Uani 1 1 d . . .
H79A H 0.9445 0.9562 0.5668 0.048 Uiso 1 1 calc R . .
C80 C 1.0163(5) 1.0654(5) 0.6758(5) 0.050(2) Uani 1 1 d . . .
H80A H 0.9803 1.0940 0.6779 0.060 Uiso 1 1 calc R . .
C81 C 1.2040(4) 1.0258(5) 0.7410(5) 0.047(2) Uani 1 1 d . B .
H81A H 1.2508 1.0681 0.7924 0.056 Uiso 1 1 calc R . .
C91 C 0.4746(5) 0.6094(4) 0.2039(5) 0.0385(18) Uani 1 1 d . . .
H91A H 0.4956 0.5695 0.1769 0.046 Uiso 1 1 calc R . .
H91B H 0.4236 0.6043 0.1569 0.046 Uiso 1 1 calc R . .
C92 C 0.4577(5) 0.5912(4) 0.2614(5) 0.0409(18) Uani 1 1 d . . .
H92A H 0.5082 0.5938 0.3068 0.049 Uiso 1 1 calc R . .
H92B H 0.4190 0.5362 0.2265 0.049 Uiso 1 1 calc R . .
C93 C 0.4230(5) 0.6504(5) 0.3049(5) 0.046(2) Uani 1 1 d . . .
H93A H 0.4596 0.7056 0.3356 0.055 Uiso 1 1 calc R . .
H93B H 0.3704 0.6446 0.2595 0.055 Uiso 1 1 calc R . .
C94 C 0.4123(4) 0.6377(5) 0.3668(5) 0.0412(19) Uani 1 1 d . . .
H94A H 0.3828 0.6716 0.3856 0.049 Uiso 1 1 calc R . .
H94B H 0.3789 0.5814 0.3370 0.049 Uiso 1 1 calc R . .
C95 C 0.5158(4) 0.7562(4) 0.2588(4) 0.0316(16) Uani 1 1 d . . .
C96 C 0.6455(4) 0.7928(4) 0.3430(5) 0.0348(17) Uani 1 1 d . . .
H96A H 0.7009 0.8244 0.3825 0.042 Uiso 1 1 calc R . .
C97 C 0.6136(5) 0.7123(5) 0.3056(5) 0.045(2) Uani 1 1 d . . .
H97A H 0.6428 0.6786 0.3161 0.054 Uiso 1 1 calc R . .
C98 C 0.4423(5) 0.7687(5) 0.2180(5) 0.0395(18) Uani 1 1 d . . .
H98A H 0.3916 0.7269 0.1786 0.047 Uiso 1 1 calc R . .
C99 C 0.3783(4) 0.8630(5) 0.2030(5) 0.0420(19) Uani 1 1 d . . .
H99A H 0.3912 0.8987 0.1840 0.050 Uiso 1 1 calc R . .
C100 C 0.3308(5) 1.0048(5) 0.3977(6) 0.048(2) Uani 1 1 d . . .
C101 C 0.3142(5) 1.0193(5) 0.3312(6) 0.056(2) Uani 1 1 d . . .
H10A H 0.2913 1.0589 0.3276 0.067 Uiso 1 1 calc R . .
C102 C 0.3323(5) 0.9736(5) 0.2697(6) 0.055(2) Uani 1 1 d . . .
H10B H 0.3248 0.9849 0.2264 0.066 Uiso 1 1 calc R . .
C103 C 0.3616(4) 0.9111(4) 0.2714(5) 0.0364(17) Uani 1 1 d . . .
C104 C 0.3721(4) 0.8966(5) 0.3360(5) 0.0403(18) Uani 1 1 d . . .
H10C H 0.3905 0.8544 0.3379 0.048 Uiso 1 1 calc R . .
C105 C 0.3558(4) 0.9435(4) 0.3984(5) 0.0397(18) Uani 1 1 d . . .
H10D H 0.3624 0.9320 0.4413 0.048 Uiso 1 1 calc R . .
C106 C 0.2843(8) 1.1080(7) 0.4606(9) 0.099(4) Uani 1 1 d . . .
H10E H 0.2809 1.1361 0.5116 0.149 Uiso 1 1 calc R . .
H10F H 0.2301 1.0810 0.4084 0.149 Uiso 1 1 calc R . .
H10G H 0.3161 1.1465 0.4579 0.149 Uiso 1 1 calc R . .
C107 C 0.3047(5) 0.7938(5) 0.1250(5) 0.050(2) Uani 1 1 d . . .
H10H H 0.3172 0.7632 0.0816 0.074 Uiso 1 1 calc R . .
H10I H 0.2619 0.8135 0.1007 0.074 Uiso 1 1 calc R . .
H10J H 0.2869 0.7595 0.1416 0.074 Uiso 1 1 calc R . .
C108 C 0.5244(5) 0.6032(4) 0.4550(5) 0.0337(16) Uani 1 1 d . . .
C109 C 0.6073(5) 0.7216(4) 0.5632(5) 0.0394(18) Uani 1 1 d . . .
H10K H 0.6546 0.7638 0.6141 0.047 Uiso 1 1 calc R . .
C110 C 0.5402(5) 0.7293(4) 0.5115(5) 0.0407(19) Uani 1 1 d . . .
H11B H 0.5315 0.7784 0.5217 0.049 Uiso 1 1 calc R . .
C111 C 0.4983(4) 0.5170(4) 0.4039(4) 0.0318(16) Uani 1 1 d . . .
H11C H 0.4482 0.4847 0.3506 0.038 Uiso 1 1 calc R . .
C112 C 0.5324(4) 0.4013(4) 0.3901(4) 0.0358(18) Uani 1 1 d . . .
H11D H 0.5479 0.3840 0.4329 0.043 Uiso 1 1 calc R . .
C113 C 0.6752(6) 0.3394(5) 0.2786(6) 0.057(2) Uani 1 1 d . . .
C114 C 0.6413(5) 0.3980(5) 0.2744(5) 0.049(2) Uani 1 1 d . . .
H11E H 0.6501 0.4246 0.2481 0.059 Uiso 1 1 calc R . .
C115 C 0.5939(4) 0.4164(4) 0.3101(4) 0.0350(17) Uani 1 1 d . . .
H11F H 0.5687 0.4542 0.3052 0.042 Uiso 1 1 calc R . .
C116 C 0.5831(4) 0.3815(4) 0.3518(4) 0.0332(17) Uani 1 1 d . . .
C117 C 0.6147(6) 0.3220(4) 0.3530(5) 0.052(2) Uani 1 1 d . . .
H11G H 0.6042 0.2943 0.3776 0.062 Uiso 1 1 calc R . .
C118 C 0.6625(6) 0.3025(5) 0.3177(6) 0.065(3) Uani 1 1 d . . .
H11H H 0.6862 0.2634 0.3212 0.078 Uiso 1 1 calc R . .
C119 C 0.7369(8) 0.3500(8) 0.2072(9) 0.100(4) Uani 1 1 d . . .
H11I H 0.7720 0.3276 0.1886 0.150 Uiso 1 1 calc R . .
H11J H 0.7633 0.4079 0.2468 0.150 Uiso 1 1 calc R . .
H11K H 0.6860 0.3384 0.1566 0.150 Uiso 1 1 calc R . .
C120 C 0.4429(5) 0.3500(5) 0.3173(6) 0.054(2) Uani 1 1 d . . .
H12B H 0.4091 0.3621 0.3414 0.082 Uiso 1 1 calc R . .
H12C H 0.4365 0.2933 0.2931 0.082 Uiso 1 1 calc R . .
H12D H 0.4267 0.3622 0.2717 0.082 Uiso 1 1 calc R . .
C121 C 0.8497(5) 1.0091(5) 0.3680(6) 0.046(2) Uani 1 1 d . . .
H12E H 0.8936 1.0615 0.4104 0.055 Uiso 1 1 calc R . .
H12F H 0.8216 1.0050 0.3114 0.055 Uiso 1 1 calc R . .
C122 C 0.8858(5) 0.9437(5) 0.3603(6) 0.047(2) Uani 1 1 d . . .
H12G H 0.9159 0.9492 0.4175 0.056 Uiso 1 1 calc R . .
H12H H 0.9245 0.9503 0.3432 0.056 Uiso 1 1 calc R . .
C123 C 0.8217(5) 0.8593(4) 0.2935(5) 0.0413(18) Uani 1 1 d . . .
H12I H 0.7838 0.8520 0.3113 0.050 Uiso 1 1 calc R . .
H12J H 0.7908 0.8540 0.2364 0.050 Uiso 1 1 calc R . .
C124 C 0.8592(5) 0.7945(4) 0.2851(5) 0.0395(18) Uani 1 1 d . . .
H12K H 0.8171 0.7422 0.2364 0.047 Uiso 1 1 calc R . .
H12L H 0.9001 0.8042 0.2716 0.047 Uiso 1 1 calc R . .
C125 C 0.7131(4) 0.9698(4) 0.3454(5) 0.0320(16) Uani 1 1 d . . .
C126 C 0.7436(4) 1.0106(4) 0.4742(5) 0.0351(17) Uani 1 1 d . . .
H12M H 0.7392 1.0207 0.5221 0.042 Uiso 1 1 calc R . .
C127 C 0.8111(5) 1.0307(5) 0.4784(5) 0.0419(19) Uani 1 1 d . . .
H12N H 0.8634 1.0577 0.5294 0.050 Uiso 1 1 calc R . .
C128 C 0.6576(4) 0.9272(4) 0.2512(5) 0.0328(16) Uani 1 1 d . . .
H12O H 0.6747 0.9226 0.2129 0.039 Uiso 1 1 calc R . .
C129 C 0.5245(5) 0.8496(4) 0.1319(4) 0.0395(18) Uani 1 1 d . . .
H12P H 0.4726 0.8570 0.1242 0.047 Uiso 1 1 calc R . .
C130 C 0.4889(6) 0.5979(5) 0.0248(6) 0.057(2) Uani 1 1 d . . .
C131 C 0.5612(6) 0.6505(5) 0.0859(5) 0.053(2) Uani 1 1 d . . .
H13A H 0.6051 0.6324 0.1047 0.063 Uiso 1 1 calc R . .
C132 C 0.5755(5) 0.7317(5) 0.1237(5) 0.046(2) Uani 1 1 d . . .
H13B H 0.6286 0.7684 0.1671 0.055 Uiso 1 1 calc R . .
C133 C 0.5113(4) 0.7597(4) 0.0978(4) 0.0328(16) Uani 1 1 d . . .
C134 C 0.4380(5) 0.7066(5) 0.0374(5) 0.049(2) Uani 1 1 d . . .
H13C H 0.3945 0.7252 0.0192 0.059 Uiso 1 1 calc R . .
C135 C 0.4214(7) 0.6218(5) -0.0020(6) 0.067(3) Uani 1 1 d . . .
H135 H 0.3682 0.5843 -0.0434 0.080 Uiso 1 1 calc R . .
C136 C 0.4082(9) 0.4625(8) -0.0799(11) 0.119(5) Uani 1 1 d . . .
H13F H 0.4119 0.4090 -0.0989 0.179 Uiso 1 1 calc R . .
H13G H 0.3912 0.4722 -0.1275 0.179 Uiso 1 1 calc R . .
H13H H 0.3689 0.4665 -0.0628 0.179 Uiso 1 1 calc R . .
C137 C 0.5387(6) 0.8692(5) 0.0750(6) 0.059(2) Uani 1 1 d . . .
H13I H 0.5466 0.9257 0.0952 0.089 Uiso 1 1 calc R . .
H13J H 0.4922 0.8363 0.0155 0.089 Uiso 1 1 calc R . .
H13K H 0.5868 0.8584 0.0769 0.089 Uiso 1 1 calc R . .
C138 C 0.9743(4) 0.8253(4) 0.4265(5) 0.0341(17) Uani 1 1 d . A .
C139 C 0.9122(4) 0.7807(4) 0.4722(5) 0.0367(17) Uani 1 1 d . B .
H13L H 0.9014 0.7681 0.5075 0.044 Uiso 1 1 calc R . .
C140 C 0.8571(4) 0.7641(4) 0.3926(5) 0.0388(18) Uani 1 1 d . . .
H14J H 0.8008 0.7379 0.3622 0.047 Uiso 1 1 calc R . .
C141 C 1.0442(5) 0.8654(4) 0.4335(5) 0.0367(17) Uani 1 1 d . A .
H14K H 1.0423 0.8696 0.3878 0.044 Uiso 1 1 calc R . .
C151 C 0.8573(5) 0.5265(6) 0.4512(6) 0.064(3) Uani 1 1 d . . .
H15E H 0.8489 0.5094 0.3937 0.077 Uiso 1 1 calc R . .
H15F H 0.8540 0.4792 0.4570 0.077 Uiso 1 1 calc R . .
C152 C 0.9402(5) 0.5891(6) 0.5210(6) 0.059(2) Uani 1 1 d . . .
H15G H 0.9435 0.6366 0.5158 0.071 Uiso 1 1 calc R . .
H15H H 0.9812 0.5677 0.5130 0.071 Uiso 1 1 calc R . .
C153 C 0.9580(5) 0.6136(5) 0.6122(5) 0.045(2) Uani 1 1 d . . .
H15I H 0.9535 0.5657 0.6168 0.054 Uiso 1 1 calc R . .
H15J H 0.9176 0.6359 0.6204 0.054 Uiso 1 1 calc R . .
C154 C 1.0432(5) 0.6763(4) 0.6843(5) 0.046(2) Uani 1 1 d . . .
H15K H 1.0550 0.6859 0.7410 0.055 Uiso 1 1 calc R . .
H15L H 1.0836 0.6555 0.6740 0.055 Uiso 1 1 calc R . .
C155 C 0.7541(4) 0.5412(5) 0.4922(4) 0.0382(18) Uani 1 1 d . . .
C156 C 0.7103(5) 0.6227(5) 0.4558(5) 0.045(2) Uani 1 1 d . . .
H15M H 0.6802 0.6559 0.4456 0.054 Uiso 1 1 calc R . .
C157 C 0.7666(5) 0.6086(5) 0.4353(5) 0.048(2) Uani 1 1 d . . .
H15N H 0.7838 0.6312 0.4102 0.057 Uiso 1 1 calc R . .
C158 C 0.7577(4) 0.4933(4) 0.5296(5) 0.0419(19) Uani 1 1 d . . .
H15O H 0.7911 0.4615 0.5313 0.050 Uiso 1 1 calc R . .
C159 C 0.7138(4) 0.4464(4) 0.5982(4) 0.0352(17) Uani 1 1 d . . .
H15P H 0.6564 0.4208 0.5762 0.042 Uiso 1 1 calc R . .
C160 C 0.8338(6) 0.5806(5) 0.8748(5) 0.052(2) Uani 1 1 d . . .
C161 C 0.8657(5) 0.6026(5) 0.8355(6) 0.050(2) Uani 1 1 d . . .
H16D H 0.9146 0.6463 0.8703 0.060 Uiso 1 1 calc R . .
C162 C 0.8261(4) 0.5605(4) 0.7435(5) 0.0374(17) Uani 1 1 d . . .
H16E H 0.8470 0.5764 0.7163 0.045 Uiso 1 1 calc R . .
C163 C 0.7575(4) 0.4970(4) 0.6960(5) 0.0356(17) Uani 1 1 d . . .
C164 C 0.7262(5) 0.4743(5) 0.7359(6) 0.047(2) Uani 1 1 d . . .
H16F H 0.6778 0.4303 0.7020 0.056 Uiso 1 1 calc R . .
C165 C 0.7652(5) 0.5153(6) 0.8225(6) 0.053(2) Uani 1 1 d . . .
H16G H 0.7442 0.4981 0.8488 0.063 Uiso 1 1 calc R . .
C166 C 0.9505(7) 0.6746(7) 1.0158(7) 0.097(4) Uani 1 1 d . . .
H16H H 0.9697 0.6963 1.0769 0.146 Uiso 1 1 calc R . .
H16I H 0.9499 0.7180 1.0044 0.146 Uiso 1 1 calc R . .
H16J H 0.9864 0.6484 1.0022 0.146 Uiso 1 1 calc R . .
C167 C 0.7476(6) 0.3790(5) 0.5736(6) 0.061(3) Uani 1 1 d . . .
H16K H 0.7194 0.3457 0.5104 0.091 Uiso 1 1 calc R . .
H16L H 0.7399 0.3464 0.5965 0.091 Uiso 1 1 calc R . .
H16M H 0.8051 0.4019 0.5980 0.091 Uiso 1 1 calc R . .
C168 C 1.0767(4) 0.7751(5) 0.6459(5) 0.0419(18) Uani 1 1 d . A .
C169 C 1.0316(4) 0.8646(5) 0.7027(5) 0.0391(18) Uani 1 1 d . A .
H16N H 1.0170 0.9110 0.7187 0.047 Uiso 1 1 calc R . .
C170 C 1.0197(5) 0.8089(5) 0.7234(5) 0.046(2) Uani 1 1 d . . .
H17D H 0.9965 0.8091 0.7557 0.055 Uiso 1 1 calc R . .
C171 C 1.1127(4) 0.7414(5) 0.5994(5) 0.0390(18) Uani 1 1 d . A .
H17E H 1.1243 0.6939 0.5920 0.047 Uiso 1 1 calc R . .
C172 C 1.1632(5) 0.7445(5) 0.5137(6) 0.058(3) Uani 1 1 d . A .
H17F H 1.2033 0.7911 0.5282 0.070 Uiso 1 1 calc R . .
C173 C 0.9875(6) 0.6295(6) 0.2415(6) 0.061(2) Uani 1 1 d . . .
C174 C 0.9643(6) 0.6302(5) 0.2958(5) 0.052(2) Uani 1 1 d . . .
H17G H 0.9095 0.6046 0.2732 0.062 Uiso 1 1 calc R . .
C175 C 1.0189(4) 0.6671(5) 0.3814(5) 0.0422(19) Uani 1 1 d . . .
H17H H 1.0016 0.6648 0.4175 0.051 Uiso 1 1 calc R . .
C176 C 1.0980(5) 0.7080(5) 0.4187(5) 0.047(2) Uani 1 1 d . . .
C177 C 1.1226(6) 0.7060(6) 0.3602(7) 0.061(3) Uani 1 1 d . . .
H17I H 1.1769 0.7320 0.3816 0.073 Uiso 1 1 calc R . .
C178 C 1.0652(6) 0.6655(6) 0.2732(6) 0.061(2) Uani 1 1 d . . .
H17J H 1.0807 0.6629 0.2343 0.073 Uiso 1 1 calc R . .
C179 C 0.8531(7) 0.5559(7) 0.1146(7) 0.090(4) Uani 1 1 d . . .
H17K H 0.8232 0.5355 0.0524 0.136 Uiso 1 1 calc R . .
H17L H 0.8314 0.5936 0.1421 0.136 Uiso 1 1 calc R . .
H17M H 0.8479 0.5115 0.1238 0.136 Uiso 1 1 calc R . .
C180 C 1.2079(5) 0.6932(6) 0.5300(6) 0.068(3) Uani 1 1 d . . .
H18A H 1.2277 0.6749 0.4912 0.101 Uiso 1 1 calc R . .
H18B H 1.1726 0.6470 0.5198 0.101 Uiso 1 1 calc R . .
H18C H 1.2535 0.7230 0.5902 0.101 Uiso 1 1 calc R . .
Cl1 Cl 0.79626(12) 0.87833(12) 0.59901(13) 0.0434(5) Uani 1 1 d . . .
Cl2 Cl 0.48753(13) 0.27563(12) 0.50464(14) 0.0517(5) Uani 1 1 d . . .
Cl3 Cl 0.41291(13) 0.87770(15) 0.58703(17) 0.0610(6) Uani 1 1 d . . .
Cl4 Cl 0.70648(15) 0.54159(13) 0.19424(14) 0.0579(6) Uani 1 1 d . . .
Cl5 Cl 0.26960(13) 0.36441(14) 0.14338(14) 0.0568(6) Uani 1 1 d . . .
Cl6 Cl 0.06871(15) 0.82227(16) 0.94569(17) 0.0681(7) Uani 1 1 d . . .
Fe1 Fe 0.86499(5) 1.14488(5) 0.92437(6) 0.0279(2) Uani 1 1 d . . .
Fe2 Fe 0.56527(6) 0.91715(6) 0.32101(6) 0.0297(2) Uani 1 1 d . . .
Fe3 Fe 0.65131(6) 0.56976(6) 0.55037(6) 0.0299(2) Uani 1 1 d . . .
Fe4 Fe 1.09699(6) 0.87703(6) 0.59262(6) 0.0335(2) Uani 1 1 d . A .
N1 N 0.7943(3) 1.2159(4) 0.7537(4) 0.0349(14) Uani 1 1 d . . .
N2 N 0.8442(3) 1.1561(3) 0.8271(4) 0.0299(13) Uani 1 1 d . . .
N3 N 0.7984(3) 1.2148(3) 0.9327(3) 0.0285(13) Uani 1 1 d . . .
N4 N 0.5458(3) 1.0334(4) 0.5244(4) 0.0338(14) Uani 1 1 d . . .
N5 N 0.5611(3) 0.9469(3) 0.4223(4) 0.0336(14) Uani 1 1 d . . .
N6 N 0.5431(3) 1.0168(3) 0.3395(4) 0.0298(13) Uani 1 1 d . . .
N7 N 0.6915(3) 0.9498(3) 0.8334(4) 0.0337(14) Uani 1 1 d . . .
N8 N 0.7721(3) 1.0479(3) 0.8489(4) 0.0301(13) Uani 1 1 d . . .
N9 N 0.8705(3) 1.1223(3) 1.0136(3) 0.0273(13) Uani 1 1 d . . .
N10 N 0.7986(3) 0.7407(3) 0.7977(4) 0.0346(14) Uani 1 1 d . . .
N11 N 0.7419(3) 0.6610(3) 0.6585(4) 0.0326(14) Uani 1 1 d . . .
N12 N 0.6185(3) 0.5710(3) 0.6312(4) 0.0300(13) Uani 1 1 d . . .
N13 N 1.0591(4) 1.0885(4) 0.9432(4) 0.0399(15) Uani 1 1 d . . .
N14 N 0.9375(3) 1.0864(3) 0.9099(4) 0.0301(13) Uani 1 1 d . . .
N15 N 0.9697(3) 1.2353(3) 1.0062(4) 0.0287(13) Uani 1 1 d . . .
N16 N 1.0989(4) 1.0941(4) 0.7358(4) 0.0418(16) Uani 1 1 d . . .
N17 N 1.0660(3) 0.9691(4) 0.6327(4) 0.0374(15) Uani 1 1 d . . .
N18 N 1.2056(3) 0.9571(4) 0.6979(4) 0.0366(15) Uani 1 1 d D . .
N19 N 0.5320(4) 0.6886(4) 0.2502(4) 0.0383(15) Uani 1 1 d . . .
N20 N 0.5836(4) 0.8203(4) 0.3135(4) 0.0354(14) Uani 1 1 d . . .
N21 N 0.4509(4) 0.8425(4) 0.2398(4) 0.0362(14) Uani 1 1 d . . .
N22 N 0.4867(3) 0.6556(3) 0.4421(4) 0.0335(14) Uani 1 1 d . . .
N23 N 0.5943(3) 0.6397(3) 0.5279(4) 0.0304(13) Uani 1 1 d . . .
N24 N 0.5506(3) 0.4889(3) 0.4387(3) 0.0292(13) Uani 1 1 d . . .
N25 N 0.7924(4) 1.0055(3) 0.3956(4) 0.0381(15) Uani 1 1 d . . .
N26 N 0.6813(3) 0.9734(3) 0.3912(3) 0.0283(13) Uani 1 1 d . . .
N27 N 0.5851(4) 0.8973(4) 0.2255(4) 0.0370(15) Uani 1 1 d . . .
N28 N 0.8967(3) 0.7918(4) 0.3631(4) 0.0342(14) Uani 1 1 d . . .
N29 N 0.9880(3) 0.8196(3) 0.4938(3) 0.0282(13) Uani 1 1 d . . .
N30 N 1.1091(4) 0.8946(4) 0.5078(4) 0.0396(15) Uani 1 1 d D . .
N31 N 0.7927(4) 0.5574(4) 0.4570(4) 0.0443(16) Uani 1 1 d . . .
N32 N 0.7038(3) 0.5819(3) 0.4932(4) 0.0364(15) Uani 1 1 d . . .
N33 N 0.7141(3) 0.4958(3) 0.5597(3) 0.0305(13) Uani 1 1 d . . .
N34 N 1.0495(4) 0.7516(4) 0.6862(4) 0.0453(16) Uani 1 1 d . . .
N35 N 1.0670(3) 0.8446(4) 0.6559(4) 0.0350(14) Uani 1 1 d . . .
N36 N 1.1287(3) 0.7798(4) 0.5677(4) 0.0415(16) Uani 1 1 d . . .
O1 O 0.5249(3) 0.9813(3) 0.8951(3) 0.0473(14) Uani 1 1 d . . .
O2 O 0.8475(4) 1.2046(5) 0.3770(5) 0.082(2) Uani 1 1 d . . .
O3 O 1.2224(4) 1.1006(4) 1.1778(5) 0.0717(19) Uani 1 1 d . . .
O4 O 0.2788(4) 0.5902(4) 0.4159(4) 0.0588(16) Uani 1 1 d . . .
O5 O 0.9362(4) 1.4620(4) 0.8523(5) 0.0721(19) Uani 1 1 d . . .
O7 O 0.3219(4) 1.0505(4) 0.4661(5) 0.0662(18) Uani 1 1 d . . .
O8 O 0.7222(5) 0.3162(5) 0.2492(5) 0.085(2) Uani 1 1 d . . .
O9 O 0.4816(5) 0.5180(4) -0.0111(5) 0.089(2) Uani 1 1 d . . .
O11 O 0.8682(4) 0.6157(4) 0.9612(4) 0.0674(18) Uani 1 1 d . . .
O12 O 0.9351(5) 0.5952(4) 0.1513(4) 0.079(2) Uani 1 1 d . . .
O13 O 0.7852(7) 0.8164(8) 0.5251(8) 0.156(4) Uiso 1 1 d . . .
O14 O 0.8336(9) 0.8623(10) 0.6620(10) 0.198(6) Uiso 1 1 d . . .
O17 O 0.4525(4) 0.1946(4) 0.4667(5) 0.078(2) Uiso 1 1 d . . .
O18 O 0.5274(6) 0.3134(6) 0.5925(6) 0.115(3) Uiso 1 1 d . . .
O19 O 0.5538(6) 0.2883(6) 0.4907(7) 0.130(3) Uiso 1 1 d . . .
O20 O 0.4384(7) 0.3117(7) 0.4786(8) 0.147(4) Uiso 1 1 d . . .
O21 O 0.4476(6) 0.9621(7) 0.6246(7) 0.129(3) Uiso 1 1 d . . .
O22 O 0.4213(6) 0.8406(6) 0.5148(7) 0.132(3) Uiso 1 1 d . . .
O23 O 0.3366(8) 0.8587(8) 0.5661(9) 0.172(5) Uiso 1 1 d . . .
O24 O 0.4569(8) 0.8532(9) 0.6470(9) 0.177(5) Uiso 1 1 d . . .
O25 O 0.7791(4) 0.5485(4) 0.2620(5) 0.078(2) Uiso 1 1 d . . .
O26 O 0.6460(5) 0.5429(5) 0.2133(5) 0.085(2) Uiso 1 1 d . . .
O27 O 0.7201(5) 0.6044(5) 0.1811(5) 0.093(2) Uiso 1 1 d . . .
O28 O 0.6750(5) 0.4638(6) 0.1175(6) 0.108(3) Uiso 1 1 d . . .
O29 O 0.1997(4) 0.3595(4) 0.0736(5) 0.082(2) Uiso 1 1 d . . .
O30 O 0.3077(5) 0.4400(6) 0.2156(6) 0.107(3) Uiso 1 1 d . . .
O31 O 0.2457(6) 0.3184(7) 0.1706(7) 0.130(3) Uiso 1 1 d . . .
O32 O 0.3170(8) 0.3304(8) 0.1173(9) 0.171(5) Uiso 1 1 d . . .
O33 O 0.0563(5) 0.8774(5) 0.9218(6) 0.098(3) Uiso 1 1 d . . .
O34 O 0.0256(6) 0.7447(6) 0.8677(7) 0.122(3) Uiso 1 1 d . . .
C181 C 0.3322(7) 0.9607(7) 0.0542(7) 0.078(3) Uiso 1 1 d . . .
N37 N 0.3857(6) 0.9374(6) 0.0721(7) 0.091(3) Uiso 1 1 d . . .
N38 N 0.6790(6) 0.3766(7) 0.8611(7) 0.100(3) Uiso 1 1 d . . .
C183 C 0.6527(7) 0.4164(7) 0.8927(8) 0.084(3) Uiso 1 1 d . . .
C182 C 0.2674(8) 0.9900(9) 0.0263(10) 0.112(4) Uiso 1 1 d . . .
H18E H 0.2351 0.9846 0.0501 0.167 Uiso 1 1 calc R . .
H18F H 0.2335 0.9592 -0.0370 0.167 Uiso 1 1 calc R . .
H18G H 0.2894 1.0464 0.0467 0.167 Uiso 1 1 calc R . .
C184 C 0.6171(10) 0.4736(9) 0.9349(10) 0.127(5) Uiso 1 1 d . . .
H18N H 0.5995 0.5057 0.9106 0.191 Uiso 1 1 d R . .
H18D H 0.6590 0.5038 0.9951 0.191 Uiso 1 1 d R . .
H18K H 0.5752 0.4401 0.9304 0.191 Uiso 1 1 d R . .
O35 O 0.0224(9) 0.8198(9) 0.9796(10) 0.180(5) Uiso 1 1 d . . .
O36 O 0.1429(10) 0.8384(9) 1.0076(10) 0.191(6) Uiso 1 1 d . . .
C187 C 0.5082(7) 0.7078(7) 0.8421(8) 0.081(3) Uiso 1 1 d . . .
N39 N 0.9903(8) 0.8693(9) 0.2421(9) 0.137(5) Uiso 1 1 d . . .
N40 N 0.5103(7) 0.7365(8) 0.8075(8) 0.120(4) Uiso 1 1 d . . .
C185 C 0.9975(9) 0.9087(10) 0.2135(10) 0.114(5) Uiso 1 1 d . . .
C186 C 0.9975(14) 0.9338(14) 0.1547(15) 0.188(9) Uiso 1 1 d . . .
H18H H 1.0034 0.9904 0.1794 0.282 Uiso 1 1 calc R . .
H18I H 0.9467 0.9021 0.0984 0.282 Uiso 1 1 calc R . .
H18J H 1.0423 0.9255 0.1471 0.282 Uiso 1 1 calc R . .
C188 C 0.5074(11) 0.6698(11) 0.8799(12) 0.152(7) Uiso 1 1 d . . .
H18O H 0.5372 0.6339 0.8774 0.229 Uiso 1 1 d R . .
H18L H 0.4509 0.6453 0.8539 0.229 Uiso 1 1 d R . .
H18M H 0.5258 0.7126 0.9371 0.229 Uiso 1 1 d R . .
C190 C 0.2988(10) 0.5545(10) 0.6178(11) 0.131(5) Uiso 1 1 d . . .
H19C H 0.3365 0.6044 0.6372 0.196 Uiso 1 1 calc R . .
H19D H 0.2869 0.5129 0.5613 0.196 Uiso 1 1 calc R . .
H19E H 0.3228 0.5382 0.6598 0.196 Uiso 1 1 calc R . .
N41 N 0.1446(9) 0.5652(9) 0.5999(10) 0.146(5) Uiso 1 1 d . . .
C189 C 0.2214(14) 0.5672(13) 0.6099(14) 0.168(7) Uiso 1 1 d . . .
C191 C 0.7237(8) 0.6824(8) -0.0288(9) 0.091(4) Uiso 1 1 d . . .
N42 N 0.6803(8) 0.6630(8) -0.0982(9) 0.119(4) Uiso 1 1 d . . .
O15 O 0.8389(11) 0.9515(11) 0.6352(11) 0.214(6) Uiso 1 1 d . . .
C192 C 0.7735(9) 0.7137(9) 0.0613(10) 0.120(5) Uiso 1 1 d . . .
H19F H 0.8110 0.6847 0.0715 0.180 Uiso 1 1 calc R . .
H19G H 0.7400 0.7076 0.0837 0.180 Uiso 1 1 calc R . .
H19H H 0.8038 0.7704 0.0909 0.180 Uiso 1 1 calc R . .
O16 O 0.7233(9) 0.8731(8) 0.5826(9) 0.176(5) Uiso 1 1 d . . .

loop_
_atom_site_aniso_label
_atom_site_aniso_U_11
_atom_site_aniso_U_22
_atom_site_aniso_U_33
_atom_site_aniso_U_23
_atom_site_aniso_U_13
_atom_site_aniso_U_12
C1 0.042(4) 0.047(5) 0.029(4) 0.025(4) 0.016(4) 0.011(4)
C2 0.037(4) 0.058(5) 0.042(5) 0.037(4) 0.016(4) 0.011(4)
C3 0.033(4) 0.047(5) 0.039(5) 0.018(4) 0.015(4) 0.003(4)
C4 0.030(4) 0.041(5) 0.036(4) 0.009(4) 0.017(4) 0.003(4)
C5 0.030(4) 0.027(4) 0.029(4) 0.012(3) 0.010(3) 0.005(3)
C6 0.036(4) 0.044(5) 0.027(4) 0.013(4) 0.017(4) 0.008(4)
C7 0.043(4) 0.052(5) 0.023(4) 0.019(4) 0.019(4) 0.006(4)
C8 0.023(4) 0.033(4) 0.026(4) 0.011(3) 0.008(3) 0.003(3)
C9 0.036(4) 0.031(4) 0.027(4) 0.018(3) 0.017(3) 0.015(3)
C10 0.032(4) 0.042(4) 0.049(5) 0.029(4) 0.021(4) 0.014(4)
C11 0.024(4) 0.045(5) 0.027(4) 0.018(4) 0.007(3) 0.011(3)
C12 0.028(4) 0.043(4) 0.040(4) 0.021(4) 0.020(4) 0.013(4)
C13 0.035(4) 0.045(4) 0.034(4) 0.024(4) 0.020(4) 0.022(4)
C14 0.028(4) 0.041(4) 0.020(4) 0.010(3) 0.007(3) 0.002(3)
C15 0.040(4) 0.054(5) 0.038(4) 0.030(4) 0.024(4) 0.019(4)
C16 0.049(5) 0.095(8) 0.075(7) 0.066(6) 0.025(5) 0.011(5)
C17 0.058(5) 0.030(4) 0.063(6) 0.025(4) 0.041(5) 0.022(4)
C18 0.029(4) 0.052(5) 0.020(4) 0.017(4) 0.010(3) 0.014(4)
C19 0.041(4) 0.042(4) 0.039(4) 0.031(4) 0.018(4) 0.013(4)
C20 0.040(4) 0.057(5) 0.029(4) 0.028(4) 0.013(4) 0.009(4)
C21 0.023(4) 0.030(4) 0.024(4) 0.014(3) 0.001(3) -0.001(3)
C22 0.054(5) 0.037(4) 0.026(4) 0.021(4) 0.013(4) 0.019(4)
C23 0.055(6) 0.053(5) 0.074(7) 0.043(5) 0.041(5) 0.026(5)
C24 0.085(7) 0.037(5) 0.065(6) 0.035(5) 0.046(6) 0.023(5)
C25 0.059(5) 0.037(4) 0.038(4) 0.024(4) 0.026(4) 0.020(4)
C26 0.047(5) 0.038(4) 0.033(4) 0.029(4) 0.020(4) 0.016(4)
C27 0.054(5) 0.033(4) 0.026(4) 0.019(3) 0.013(4) 0.013(4)
C28 0.049(5) 0.053(5) 0.054(5) 0.038(5) 0.031(4) 0.011(4)
C29 0.119(12) 0.166(15) 0.160(15) 0.095(13) 0.108(12) 0.049(11)
C30 0.060(6) 0.048(5) 0.046(5) 0.032(4) 0.019(4) 0.020(4)
C31 0.040(4) 0.040(5) 0.050(5) 0.023(4) 0.023(4) 0.007(4)
C32 0.042(5) 0.039(4) 0.057(5) 0.027(4) 0.032(4) 0.010(4)
C33 0.042(4) 0.026(4) 0.028(4) 0.005(3) 0.012(4) 0.010(3)
C34 0.039(4) 0.044(5) 0.018(4) 0.017(4) 0.001(3) 0.008(4)
C35 0.032(4) 0.040(4) 0.038(4) 0.020(4) 0.023(4) 0.016(4)
C36 0.029(4) 0.043(5) 0.038(5) 0.021(4) 0.016(4) 0.012(4)
C37 0.037(4) 0.025(4) 0.025(4) 0.006(3) 0.005(3) 0.003(3)
C38 0.028(4) 0.037(4) 0.024(4) 0.015(3) 0.008(3) 0.014(3)
C39 0.052(5) 0.022(4) 0.028(4) 0.006(3) 0.013(4) 0.009(4)
C40 0.048(5) 0.060(6) 0.057(5) 0.043(5) 0.022(5) 0.028(5)
C41 0.037(5) 0.039(5) 0.058(6) 0.030(5) 0.000(4) 0.004(4)
C42 0.040(5) 0.030(4) 0.036(5) 0.015(4) -0.001(4) 0.000(4)
C43 0.048(5) 0.041(4) 0.020(4) 0.020(4) 0.009(4) 0.009(4)
C44 0.054(5) 0.025(4) 0.025(4) 0.009(3) 0.009(4) 0.006(4)
C45 0.040(5) 0.043(5) 0.047(5) 0.024(4) 0.018(4) 0.018(4)
C46 0.030(5) 0.089(9) 0.165(13) 0.066(9) 0.020(7) 0.013(6)
C47 0.054(5) 0.090(7) 0.030(4) 0.036(5) 0.019(4) 0.029(5)
C48 0.029(4) 0.031(4) 0.017(3) 0.012(3) 0.006(3) 0.006(3)
C49 0.034(4) 0.031(4) 0.039(4) 0.018(4) 0.016(4) 0.005(3)
C50 0.027(4) 0.043(4) 0.031(4) 0.018(4) 0.009(3) 0.002(3)
C51 0.038(4) 0.040(4) 0.029(4) 0.024(4) 0.020(4) 0.019(4)
C52 0.036(4) 0.034(4) 0.033(4) 0.017(3) 0.019(3) 0.005(3)
C53 0.023(4) 0.045(5) 0.041(5) 0.021(4) 0.012(4) 0.014(4)
C54 0.029(4) 0.047(5) 0.035(4) 0.006(4) 0.012(4) 0.007(4)
C55 0.056(5) 0.028(4) 0.040(5) 0.011(4) 0.024(4) 0.013(4)
C56 0.027(4) 0.029(4) 0.047(5) 0.018(4) 0.018(4) 0.006(3)
C57 0.036(4) 0.030(4) 0.026(4) 0.010(3) 0.013(3) 0.002(3)
C58 0.049(5) 0.050(5) 0.049(5) 0.028(4) 0.034(4) 0.029(4)
C59 0.049(6) 0.081(7) 0.048(6) 0.025(6) 0.007(5) 0.030(5)
C60 0.051(5) 0.068(6) 0.058(5) 0.050(5) 0.030(5) 0.021(4)
C61 0.045(5) 0.070(6) 0.043(5) 0.040(5) 0.026(4) 0.040(4)
C62 0.043(5) 0.052(5) 0.037(4) 0.019(4) 0.022(4) 0.021(4)
C63 0.053(5) 0.038(4) 0.040(4) 0.021(4) 0.029(4) 0.019(4)
C64 0.043(5) 0.038(4) 0.026(4) 0.008(4) 0.008(4) -0.013(4)
C65 0.031(4) 0.036(4) 0.027(4) 0.017(3) 0.014(3) 0.018(3)
C66 0.067(6) 0.023(4) 0.041(5) 0.017(4) 0.031(4) 0.014(4)
C67 0.052(5) 0.036(4) 0.041(4) 0.021(4) 0.032(4) 0.026(4)
C68 0.025(4) 0.024(4) 0.023(4) 0.010(3) 0.007(3) 0.000(3)
C69 0.037(4) 0.023(4) 0.037(4) 0.015(3) 0.018(4) 0.009(3)
C70 0.045(5) 0.057(5) 0.059(5) 0.043(5) 0.026(4) 0.030(4)
C71 0.040(4) 0.033(4) 0.045(5) 0.022(4) 0.019(4) 0.011(3)
C72 0.033(4) 0.030(4) 0.039(4) 0.018(4) 0.019(4) 0.011(3)
C73 0.036(4) 0.028(4) 0.050(5) 0.017(4) 0.025(4) 0.009(3)
C74 0.059(5) 0.038(4) 0.063(6) 0.033(4) 0.041(5) 0.026(4)
C75 0.063(6) 0.040(5) 0.106(8) 0.047(5) 0.058(6) 0.031(5)
C76 0.070(6) 0.083(7) 0.064(7) 0.059(6) 0.026(6) 0.021(6)
C77 0.047(5) 0.040(5) 0.039(5) 0.014(4) 0.020(4) 0.009(4)
C78 0.027(4) 0.052(5) 0.044(5) 0.027(4) 0.021(4) 0.010(4)
C79 0.029(4) 0.058(5) 0.022(4) 0.015(4) 0.011(3) 0.016(4)
C80 0.049(5) 0.059(6) 0.040(5) 0.025(5) 0.025(4) 0.010(4)
C81 0.023(4) 0.053(5) 0.045(5) 0.022(4) 0.010(4) -0.004(4)
C91 0.061(5) 0.026(4) 0.024(4) 0.013(3) 0.020(4) 0.011(4)
C92 0.052(5) 0.030(4) 0.044(5) 0.020(4) 0.028(4) 0.009(4)
C93 0.056(5) 0.054(5) 0.042(5) 0.032(4) 0.028(4) 0.028(4)
C94 0.040(4) 0.051(5) 0.049(5) 0.037(4) 0.023(4) 0.020(4)
C95 0.037(4) 0.024(4) 0.021(4) 0.010(3) 0.010(3) 0.007(3)
C96 0.036(4) 0.031(4) 0.041(4) 0.022(4) 0.020(4) 0.014(3)
C97 0.064(6) 0.050(5) 0.055(5) 0.041(5) 0.042(5) 0.031(4)
C98 0.041(4) 0.043(5) 0.025(4) 0.017(4) 0.012(4) 0.008(4)
C99 0.026(4) 0.056(5) 0.040(5) 0.031(4) 0.010(4) 0.013(4)
C100 0.032(4) 0.048(5) 0.066(6) 0.025(5) 0.035(4) 0.006(4)
C101 0.048(5) 0.049(5) 0.071(6) 0.033(5) 0.031(5) 0.025(4)
C102 0.048(5) 0.052(5) 0.066(6) 0.040(5) 0.022(5) 0.016(4)
C103 0.022(4) 0.041(4) 0.035(4) 0.020(4) 0.007(3) 0.007(3)
C104 0.033(4) 0.038(4) 0.045(5) 0.025(4) 0.014(4) 0.009(3)
C105 0.027(4) 0.038(4) 0.048(5) 0.021(4) 0.019(4) 0.003(3)
C106 0.127(10) 0.068(7) 0.150(12) 0.055(8) 0.105(10) 0.063(8)
C107 0.042(5) 0.050(5) 0.043(5) 0.025(4) 0.013(4) 0.011(4)
C108 0.046(5) 0.031(4) 0.034(4) 0.022(4) 0.025(4) 0.011(3)
C109 0.041(4) 0.029(4) 0.036(4) 0.011(4) 0.019(4) 0.003(3)
C110 0.052(5) 0.031(4) 0.030(4) 0.019(4) 0.011(4) 0.016(4)
C111 0.028(4) 0.038(4) 0.016(3) 0.012(3) 0.006(3) -0.002(3)
C112 0.038(4) 0.021(4) 0.014(3) 0.004(3) -0.004(3) -0.003(3)
C113 0.070(6) 0.050(5) 0.058(6) 0.018(5) 0.046(5) 0.035(5)
C114 0.078(6) 0.031(4) 0.032(4) 0.018(4) 0.023(4) 0.018(4)
C115 0.042(4) 0.026(4) 0.026(4) 0.013(3) 0.012(3) 0.006(3)
C116 0.027(4) 0.020(3) 0.021(4) 0.007(3) -0.004(3) -0.002(3)
C117 0.082(6) 0.018(4) 0.028(4) 0.009(3) 0.013(4) 0.016(4)
C118 0.095(8) 0.043(5) 0.057(6) 0.029(5) 0.037(6) 0.036(5)
C119 0.119(11) 0.097(9) 0.111(10) 0.042(9) 0.089(10) 0.057(8)
C120 0.034(4) 0.036(5) 0.053(5) 0.005(4) 0.015(4) -0.001(4)
C121 0.044(5) 0.042(5) 0.051(5) 0.021(4) 0.029(4) 0.007(4)
C122 0.042(5) 0.047(5) 0.052(5) 0.026(4) 0.027(4) 0.013(4)
C123 0.045(5) 0.032(4) 0.036(4) 0.017(4) 0.016(4) 0.007(4)
C124 0.042(4) 0.037(4) 0.027(4) 0.010(3) 0.016(4) 0.014(4)
C125 0.034(4) 0.029(4) 0.040(4) 0.024(3) 0.019(4) 0.012(3)
C126 0.035(4) 0.040(4) 0.038(4) 0.022(4) 0.023(4) 0.021(4)
C127 0.041(5) 0.039(4) 0.042(5) 0.022(4) 0.017(4) 0.020(4)
C128 0.039(4) 0.035(4) 0.039(4) 0.026(4) 0.025(4) 0.018(4)
C129 0.058(5) 0.025(4) 0.025(4) 0.013(3) 0.015(4) 0.009(4)
C130 0.085(7) 0.035(5) 0.054(6) 0.021(5) 0.040(6) 0.025(5)
C131 0.060(6) 0.054(6) 0.032(5) 0.019(4) 0.018(4) 0.028(5)
C132 0.059(5) 0.046(5) 0.032(4) 0.022(4) 0.021(4) 0.028(4)
C133 0.037(4) 0.033(4) 0.016(3) 0.012(3) 0.007(3) 0.007(3)
C134 0.055(5) 0.038(5) 0.033(4) 0.012(4) 0.014(4) 0.016(4)
C135 0.084(7) 0.037(5) 0.054(6) 0.011(5) 0.035(6) 0.006(5)
C136 0.130(13) 0.075(9) 0.150(15) 0.051(10) 0.080(12) 0.030(9)
C137 0.080(7) 0.042(5) 0.044(5) 0.024(4) 0.024(5) 0.013(5)
C138 0.039(4) 0.040(4) 0.033(4) 0.016(4) 0.028(4) 0.021(4)
C139 0.029(4) 0.036(4) 0.047(5) 0.024(4) 0.020(4) 0.006(3)
C140 0.028(4) 0.035(4) 0.042(5) 0.018(4) 0.014(4) 0.005(3)
C141 0.043(5) 0.041(4) 0.043(5) 0.023(4) 0.035(4) 0.018(4)
C151 0.042(5) 0.075(7) 0.038(5) 0.000(5) 0.026(4) 0.003(5)
C152 0.047(5) 0.068(6) 0.051(6) 0.024(5) 0.026(5) 0.009(5)
C153 0.044(5) 0.046(5) 0.024(4) 0.011(4) 0.012(4) -0.002(4)
C154 0.058(5) 0.038(4) 0.048(5) 0.029(4) 0.027(4) 0.017(4)
C155 0.034(4) 0.043(4) 0.024(4) 0.009(4) 0.014(3) 0.006(4)
C156 0.042(5) 0.051(5) 0.030(4) 0.024(4) 0.011(4) 0.005(4)
C157 0.038(5) 0.054(5) 0.030(4) 0.020(4) 0.010(4) -0.004(4)
C158 0.027(4) 0.035(4) 0.024(4) 0.002(4) 0.000(3) -0.002(3)
C159 0.034(4) 0.027(4) 0.026(4) 0.014(3) 0.004(3) 0.007(3)
C160 0.066(6) 0.047(5) 0.038(5) 0.024(4) 0.021(5) 0.028(5)
C161 0.051(5) 0.046(5) 0.053(5) 0.036(5) 0.018(4) 0.015(4)
C162 0.044(5) 0.040(4) 0.032(4) 0.023(4) 0.018(4) 0.021(4)
C163 0.033(4) 0.035(4) 0.037(4) 0.025(4) 0.011(4) 0.011(3)
C164 0.052(5) 0.046(5) 0.047(5) 0.033(4) 0.022(4) 0.014(4)
C165 0.062(6) 0.063(6) 0.064(6) 0.045(5) 0.042(5) 0.037(5)
C166 0.099(9) 0.062(7) 0.056(7) 0.019(6) 0.005(7) -0.002(7)
C167 0.084(7) 0.045(5) 0.038(5) 0.024(4) 0.018(5) 0.032(5)
C168 0.034(4) 0.048(5) 0.042(5) 0.027(4) 0.018(4) 0.009(4)
C169 0.042(4) 0.045(5) 0.041(4) 0.023(4) 0.029(4) 0.020(4)
C170 0.047(5) 0.059(5) 0.035(4) 0.025(4) 0.025(4) 0.012(4)
C171 0.025(4) 0.041(4) 0.034(4) 0.015(4) 0.010(3) 0.006(3)
C172 0.041(5) 0.050(5) 0.072(6) 0.014(5) 0.039(5) 0.012(4)
C173 0.070(7) 0.049(5) 0.052(6) 0.019(5) 0.033(5) 0.024(5)
C174 0.064(6) 0.041(5) 0.037(5) 0.009(4) 0.029(5) 0.016(4)
C175 0.039(5) 0.047(5) 0.033(4) 0.011(4) 0.024(4) 0.015(4)
C176 0.059(6) 0.039(4) 0.049(5) 0.021(4) 0.034(5) 0.020(4)
C177 0.066(6) 0.063(6) 0.076(7) 0.037(6) 0.054(6) 0.025(5)
C178 0.074(7) 0.069(6) 0.046(6) 0.029(5) 0.038(5) 0.022(6)
C179 0.064(7) 0.094(9) 0.051(6) 0.013(6) 0.007(5) 0.040(7)
C180 0.050(5) 0.094(8) 0.064(6) 0.035(6) 0.036(5) 0.051(6)
Cl1 0.0407(11) 0.0447(12) 0.0396(11) 0.0196(10) 0.0200(9) 0.0146(9)
Cl2 0.0565(13) 0.0353(11) 0.0532(13) 0.0259(10) 0.0203(11) 0.0113(10)
Cl3 0.0452(12) 0.0764(16) 0.0808(17) 0.0468(14) 0.0417(12) 0.0259(12)
Cl4 0.0802(16) 0.0468(12) 0.0499(13) 0.0234(11) 0.0375(12) 0.0303(12)
Cl5 0.0415(11) 0.0542(13) 0.0404(12) 0.0114(11) 0.0117(10) 0.0074(10)
Cl6 0.0599(15) 0.0759(17) 0.0646(16) 0.0495(15) 0.0183(13) 0.0235(13)
Fe1 0.0285(5) 0.0267(5) 0.0225(5) 0.0121(4) 0.0103(4) 0.0071(4)
Fe2 0.0309(5) 0.0304(5) 0.0253(5) 0.0171(5) 0.0111(4) 0.0095(4)
Fe3 0.0301(5) 0.0283(5) 0.0223(5) 0.0128(5) 0.0088(4) 0.0044(4)
Fe4 0.0225(5) 0.0452(6) 0.0317(6) 0.0198(5) 0.0146(5) 0.0089(5)
N1 0.035(3) 0.039(3) 0.023(3) 0.022(3) 0.007(3) 0.000(3)
N2 0.021(3) 0.026(3) 0.030(3) 0.010(3) 0.010(3) 0.004(2)
N3 0.032(3) 0.026(3) 0.022(3) 0.013(3) 0.012(3) 0.004(3)
N4 0.019(3) 0.048(4) 0.028(3) 0.018(3) 0.010(3) 0.011(3)
N5 0.032(3) 0.031(3) 0.032(3) 0.017(3) 0.012(3) 0.014(3)
N6 0.023(3) 0.037(3) 0.033(3) 0.024(3) 0.013(3) 0.007(3)
N7 0.026(3) 0.029(3) 0.040(4) 0.015(3) 0.018(3) 0.005(3)
N8 0.027(3) 0.042(3) 0.029(3) 0.019(3) 0.019(3) 0.020(3)
N9 0.026(3) 0.027(3) 0.021(3) 0.009(3) 0.011(3) 0.011(3)
N10 0.030(3) 0.031(3) 0.030(3) 0.011(3) 0.011(3) 0.013(3)
N11 0.028(3) 0.024(3) 0.023(3) 0.005(3) 0.005(3) 0.004(3)
N12 0.032(3) 0.027(3) 0.024(3) 0.013(3) 0.010(3) 0.012(3)
N13 0.045(4) 0.040(4) 0.037(4) 0.025(3) 0.018(3) 0.017(3)
N14 0.030(3) 0.031(3) 0.027(3) 0.016(3) 0.013(3) 0.009(3)
N15 0.030(3) 0.023(3) 0.028(3) 0.012(3) 0.013(3) 0.010(3)
N16 0.030(3) 0.048(4) 0.040(4) 0.022(3) 0.017(3) 0.002(3)
N17 0.021(3) 0.051(4) 0.029(3) 0.018(3) 0.009(3) 0.006(3)
N18 0.019(3) 0.046(4) 0.035(4) 0.018(3) 0.012(3) 0.004(3)
N19 0.052(4) 0.038(4) 0.029(3) 0.022(3) 0.019(3) 0.016(3)
N20 0.044(4) 0.036(3) 0.026(3) 0.018(3) 0.018(3) 0.012(3)
N21 0.039(4) 0.033(4) 0.027(3) 0.016(3) 0.011(3) 0.015(3)
N22 0.028(3) 0.034(3) 0.026(3) 0.014(3) 0.007(3) 0.007(3)
N23 0.033(3) 0.024(3) 0.025(3) 0.012(3) 0.011(3) 0.001(3)
N24 0.025(3) 0.023(3) 0.017(3) 0.009(3) -0.001(2) -0.006(2)
N25 0.036(4) 0.029(3) 0.038(4) 0.015(3) 0.015(3) 0.005(3)
N26 0.030(3) 0.026(3) 0.025(3) 0.015(3) 0.010(3) 0.006(3)
N27 0.055(4) 0.033(3) 0.031(3) 0.022(3) 0.023(3) 0.021(3)
N28 0.027(3) 0.039(3) 0.024(3) 0.012(3) 0.009(3) 0.008(3)
N29 0.024(3) 0.032(3) 0.023(3) 0.009(3) 0.014(3) 0.006(3)
N30 0.028(3) 0.056(4) 0.045(4) 0.024(3) 0.027(3) 0.019(3)
N31 0.039(4) 0.045(4) 0.026(3) 0.006(3) 0.017(3) 0.001(3)
N32 0.029(3) 0.031(3) 0.026(3) 0.009(3) 0.006(3) -0.002(3)
N33 0.033(3) 0.027(3) 0.014(3) 0.008(3) 0.005(3) 0.002(3)
N34 0.047(4) 0.058(4) 0.046(4) 0.039(4) 0.024(3) 0.019(3)
N35 0.028(3) 0.037(4) 0.031(3) 0.017(3) 0.011(3) 0.004(3)
N36 0.025(3) 0.060(4) 0.037(4) 0.022(4) 0.017(3) 0.018(3)
O1 0.028(3) 0.063(4) 0.052(3) 0.042(3) 0.013(3) 0.002(3)
O2 0.079(5) 0.104(6) 0.106(6) 0.069(5) 0.067(5) 0.026(4)
O3 0.043(4) 0.067(4) 0.092(5) 0.046(4) 0.022(4) 0.021(3)
O4 0.061(4) 0.074(4) 0.044(3) 0.028(3) 0.030(3) 0.039(4)
O5 0.077(5) 0.072(4) 0.103(6) 0.069(4) 0.050(4) 0.041(4)
O7 0.061(4) 0.063(4) 0.095(5) 0.041(4) 0.055(4) 0.031(3)
O8 0.116(6) 0.079(5) 0.080(5) 0.036(4) 0.069(5) 0.052(5)
O9 0.111(6) 0.036(4) 0.078(5) 0.015(4) 0.036(5) 0.016(4)
O11 0.085(5) 0.073(4) 0.029(3) 0.028(3) 0.018(3) 0.030(4)
O12 0.110(6) 0.079(5) 0.045(4) 0.025(4) 0.046(4) 0.034(5)

loop_
_atom_type_symbol
_atom_type_description
_atom_type_scat_dispersion_real
_atom_type_scat_dispersion_imag
_atom_type_scat_source
C C 0.0033 0.0016 'International Tables Vol C Tables 4.2.6.8 and 6.1.1.4'
H H 0.0000 0.0000 'International Tables Vol C Tables 4.2.6.8 and 6.1.1.4'
N N 0.0061 0.0033 'International Tables Vol C Tables 4.2.6.8 and 6.1.1.4'
O O 0.0106 0.0060 'International Tables Vol C Tables 4.2.6.8 and 6.1.1.4'
Fe Fe 0.3463 0.8444 'International Tables Vol C Tables 4.2.6.8 and 6.1.1.4'
Cl Cl 0.1484 0.1585 'International Tables Vol C Tables 4.2.6.8 and 6.1.1.4'

loop_
_geom_angle_atom_site_label_1
_geom_angle_atom_site_label_2
_geom_angle_atom_site_label_3
_geom_angle
N30 C142 C150 114.9(13)
N30 C142 C146 108.2(10)
C150 C142 C146 111.6(14)
N30 C142 H14A 107.3
C150 C142 H14A 107.3
C146 C142 H14A 107.3
C148 C143 C144 120.9(14)
C148 C143 O10 118.7(12)
C144 C143 O10 120.5(12)
C143 C144 C145 118.3(14)
C143 C144 H14B 120.9
C145 C144 H14B 120.9
C146 C145 C144 118.8(14)
C146 C145 H14C 120.6
C144 C145 H14C 120.6
C147 C146 C145 120.7(13)
C147 C146 C142 118.9(11)
C145 C146 C142 119.7(10)
C146 C147 C148 119.3(14)
C146 C147 H14D 120.4
C148 C147 H14D 120.3
C143 C148 C147 120.0(14)
C143 C148 H14E 120.0
C147 C148 H14E 120.0
C143 O10 C149 118.6(16)
O10 C149 H14F 109.5
O10 C149 H14G 109.5
H14F C149 H14G 109.5
O10 C149 H14H 109.5
H14F C149 H14H 109.5
H14G C149 H14H 109.5
C142 C150 H15A 109.5
C142 C150 H15B 109.5
H15A C150 H15B 109.5
C142 C150 H15C 109.5
H15A C150 H15C 109.5
H15B C150 H15C 109.5
N30 C242 C250 115.5(11)
N30 C242 C246 113.1(9)
C250 C242 C246 111.1(11)
N30 C242 H24A 105.4
C250 C242 H24A 105.4
C246 C242 H24A 105.4
C244 C243 C248 121.9(12)
C244 C243 O10' 121.1(10)
C248 C243 O10' 116.9(10)
C243 C244 C245 117.4(11)
C243 C244 H24B 121.3
C245 C244 H24B 121.3
C246 C245 C244 121.0(11)
C246 C245 H24C 119.5
C244 C245 H24C 119.5
C245 C246 C247 120.1(10)
C245 C246 C242 120.8(9)
C247 C246 C242 118.1(9)
C248 C247 C246 118.8(11)
C248 C247 H24D 120.6
C246 C247 H24D 120.6
C247 C248 C243 119.6(12)
C247 C248 H24E 120.2
C243 C248 H24E 120.2
C243 O10' C249 119.9(12)
O10' C249 H24F 109.5
O10' C249 H24G 109.5
H24F C249 H24G 109.5
O10' C249 H24H 109.5
H24F C249 H24H 109.5
H24G C249 H24H 109.5
C242 C250 H25A 109.5
C242 C250 H25B 109.5
H25A C250 H25B 109.5
C242 C250 H25C 109.5
H25A C250 H25C 109.5
H25B C250 H25C 109.5
N18 C82 C86 111.1(9)
N18 C82 C90 115.9(11)
C86 C82 C90 112.2(11)
N18 C82 H82A 105.6
C86 C82 H82A 105.6
C90 C82 H82A 105.6
C88 C83 C84 120.8(12)
C88 C83 O6 118.2(10)
C84 C83 O6 121.0(11)
C83 C84 C85 118.2(12)
C83 C84 H84A 120.9
C85 C84 H84A 120.9
C86 C85 C84 120.4(11)
C86 C85 H85A 119.8
C84 C85 H85A 119.8
C85 C86 C87 119.9(11)
C85 C86 C82 121.2(9)
C87 C86 C82 118.9(10)
C86 C87 C88 120.5(12)
C86 C87 H87A 119.8
C88 C87 H87A 119.8
C83 C88 C87 119.5(13)
C83 C88 H88A 120.3
C87 C88 H88A 120.3
C89 O6 C83 123.7(18)
O6 C89 H89A 109.5
O6 C89 H89B 109.5
H89A C89 H89B 109.5
O6 C89 H89C 109.5
H89A C89 H89C 109.5
H89B C89 H89C 109.5
C82 C90 H90A 109.5
C82 C90 H90B 109.5
H90A C90 H90B 109.5
C82 C90 H90C 109.5
H90A C90 H90C 109.5
H90B C90 H90C 109.5
N18 C82' C86' 115.0(10)
N18 C82' C90' 114.2(11)
C86' C82' C90' 113.5(12)
N18 C82' H82B 104.1
C86' C82' H82B 104.1
C90' C82' H82B 104.1
C88' C83' C84' 120.8(13)
C88' C83' O6' 119.2(11)
C84' C83' O6' 120.0(12)
C83' C84' C85' 118.7(13)
C83' C84' H84B 120.6
C85' C84' H84B 120.6
C86' C85' C84' 122.5(13)
C86' C85' H85B 118.8
C84' C85' H85B 118.8
C85' C86' C87' 116.0(11)
C85' C86' C82' 122.9(10)
C87' C86' C82' 121.0(11)
C88' C87' C86' 123.5(13)
C88' C87' H87B 118.3
C86' C87' H87B 118.3
C83' C88' C87' 117.6(13)
C83' C88' H88B 121.2
C87' C88' H88B 121.2
C89' O6' C83' 120.1(18)
O6' C89' H89D 109.5
O6' C89' H89E 109.5
H89D C89' H89E 109.5
O6' C89' H89F 109.5
H89D C89' H89F 109.5
H89E C89' H89F 109.5
C82' C90' H90D 109.5
C82' C90' H90E 109.5
H90D C90' H90E 109.5
C82' C90' H90F 109.5
H90D C90' H90F 109.5
H90E C90' H90F 109.5
O40 Cl7 O37 109.5(9)
O40 Cl7 O38 108.6(10)
O37 Cl7 O38 112.1(9)
O40 Cl7 O39 109.7(9)
O37 Cl7 O39 110.9(8)
O38 Cl7 O39 105.8(9)
O40' Cl7' O38' 110.5(11)
O40' Cl7' O37' 109.8(11)
O38' Cl7' O37' 109.5(11)
O40' Cl7' O39' 110.7(11)
O38' Cl7' O39' 109.1(11)
O37' Cl7' O39' 107.2(11)
O44 Cl8 O41 109.0(10)
O44 Cl8 O42 110.0(10)
O41 Cl8 O42 111.3(11)
O44 Cl8 O43 109.2(9)
O41 Cl8 O43 107.7(10)
O42 Cl8 O43 109.5(10)
O43' Cl8' O42' 111.5(8)
O43' Cl8' O44' 112.2(8)
O42' Cl8' O44' 110.0(9)
O43' Cl8' O41' 107.1(8)
O42' Cl8' O41' 109.5(8)
O44' Cl8' O41' 106.3(8)
N1 C1 C2 110.5(6)
N1 C1 H1A 109.5
C2 C1 H1A 109.5
N1 C1 H1B 109.5
C2 C1 H1B 109.6
H1A C1 H1B 108.1
C3 C2 C1 112.1(6)
C3 C2 H2A 109.2
C1 C2 H2A 109.2
C3 C2 H2B 109.2
C1 C2 H2B 109.2
H2A C2 H2B 107.9
C2 C3 C4 112.4(7)
C2 C3 H3A 109.1
C4 C3 H3A 109.1
C2 C3 H3B 109.1
C4 C3 H3B 109.1
H3A C3 H3B 107.9
N4 C4 C3 112.4(6)
N4 C4 H4A 109.1
C3 C4 H4A 109.1
N4 C4 H4B 109.1
C3 C4 H4B 109.1
H4A C4 H4B 107.9
N2 C5 N1 111.1(6)
N2 C5 C8 116.1(6)
N1 C5 C8 132.7(7)
C7 C6 N2 108.5(7)
C7 C6 H6A 125.7
N2 C6 H6A 125.7
C6 C7 N1 109.2(6)
C6 C7 H7A 125.4
N1 C7 H7A 125.4
N3 C8 C5 114.2(6)
N3 C8 H8A 122.9
C5 C8 H8A 122.9
C17 C9 N3 115.7(6)
C17 C9 C13 112.5(6)
N3 C9 C13 109.1(5)
C17 C9 H9A 106.3
N3 C9 H9A 106.3
C13 C9 H9A 106.3
O1 C10 C11 115.6(7)
O1 C10 C15 125.2(7)
C11 C10 C15 119.2(7)
C12 C11 C10 119.9(7)
C12 C11 H11A 120.0
C10 C11 H11A 120.0
C11 C12 C13 122.3(7)
C11 C12 H12A 118.9
C13 C12 H12A 118.9
C14 C13 C12 116.9(7)
C14 C13 C9 119.5(6)
C12 C13 C9 123.6(6)
C15 C14 C13 122.1(7)
C15 C14 H14I 119.0
C13 C14 H14I 119.0
C14 C15 C10 119.7(7)
C14 C15 H15D 120.2
C10 C15 H15D 120.2
O1 C16 H16A 109.5
O1 C16 H16B 109.5
H16A C16 H16B 109.5
O1 C16 H16C 109.5
H16A C16 H16C 109.5
H16B C16 H16C 109.5
C9 C17 H17A 109.5
C9 C17 H17B 109.5
H17A C17 H17B 109.5
C9 C17 H17C 109.5
H17A C17 H17C 109.5
H17B C17 H17C 109.5
N5 C18 N4 111.2(7)
N5 C18 C21 117.2(6)
N4 C18 C21 131.5(7)
C20 C19 N5 109.9(7)
C20 C19 H19A 125.1
N5 C19 H19A 125.1
N4 C20 C19 106.7(7)
N4 C20 H20A 126.7
C19 C20 H20A 126.7
N6 C21 C18 111.8(6)
N6 C21 H21A 124.1
C18 C21 H21A 124.1
N6 C22 C26 109.5(5)
N6 C22 C30 115.4(6)
C26 C22 C30 110.1(6)
N6 C22 H22A 107.2
C26 C22 H22A 107.2
C30 C22 H22A 107.2
O2 C23 C28 117.2(9)
O2 C23 C24 122.1(9)
C28 C23 C24 120.4(8)
C23 C24 C25 116.0(8)
C23 C24 H24I 122.0
C25 C24 H24I 122.0
C26 C25 C24 123.9(8)
C26 C25 H25D 118.0
C24 C25 H25D 118.0
C27 C26 C25 116.9(7)
C27 C26 C22 123.7(7)
C25 C26 C22 119.3(7)
C28 C27 C26 122.5(8)
C28 C27 H27A 118.8
C26 C27 H27A 118.8
C27 C28 C23 120.1(8)
C27 C28 H28A 120.0
C23 C28 H28A 120.0
O2 C29 H29A 109.5
O2 C29 H29B 109.5
H29A C29 H29B 109.5
O2 C29 H29C 109.5
H29A C29 H29C 109.5
H29B C29 H29C 109.5
C22 C30 H30A 109.5
C22 C30 H30B 109.5
H30A C30 H30B 109.5
C22 C30 H30C 109.5
H30A C30 H30C 109.5
H30B C30 H30C 109.5
N7 C31 C32 111.4(6)
N7 C31 H31A 109.4
C32 C31 H31A 109.4
N7 C31 H31B 109.4
C32 C31 H31B 109.4
H31A C31 H31B 108.0
C33 C32 C31 113.5(6)
C33 C32 H32A 108.9
C31 C32 H32A 108.9
C33 C32 H32B 108.9
C31 C32 H32B 108.9
H32A C32 H32B 107.7
C34 C33 C32 112.9(6)
C34 C33 H33A 109.0
C32 C33 H33A 109.0
C34 C33 H33B 109.0
C32 C33 H33B 109.0
H33A C33 H33B 107.8
N10 C34 C33 111.0(6)
N10 C34 H34A 109.4
C33 C34 H34A 109.4
N10 C34 H34B 109.4
C33 C34 H34B 109.4
H34A C34 H34B 108.0
N8 C35 N7 110.3(6)
N8 C35 C38 118.1(7)
N7 C35 C38 131.6(7)
C37 C36 N8 109.2(7)
C37 C36 H36A 125.4
N8 C36 H36A 125.4
C36 C37 N7 108.1(6)
C36 C37 H37C 125.9
N7 C37 H37C 125.9
N9 C38 C35 114.6(7)
N9 C38 H38C 122.7
C35 C38 H38C 122.7
N9 C39 C47 115.4(7)
N9 C39 C43 109.9(6)
C47 C39 C43 109.2(6)
N9 C39 H39C 107.3
C47 C39 H39C 107.3
C43 C39 H39C 107.3
C45 C40 O3 116.4(8)
C45 C40 C41 120.5(7)
O3 C40 C41 123.1(8)
C42 C41 C40 118.4(8)
C42 C41 H41C 120.8
C40 C41 H41C 120.8
C41 C42 C43 123.8(8)
C41 C42 H42C 118.1
C43 C42 H42C 118.1
C44 C43 C42 116.5(7)
C44 C43 C39 123.8(7)
C42 C43 C39 119.5(7)
C43 C44 C45 120.9(7)
C43 C44 H44C 119.6
C45 C44 H44C 119.6
C40 C45 C44 120.0(7)
C40 C45 H45A 120.0
C44 C45 H45A 120.0
O3 C46 H46A 109.5
O3 C46 H46B 109.5
H46A C46 H46B 109.5
O3 C46 H46C 109.5
H46A C46 H46C 109.5
H46B C46 H46C 109.5
C39 C47 H47A 109.5
C39 C47 H47B 109.5
H47A C47 H47B 109.5
C39 C47 H47C 109.5
H47A C47 H47C 109.5
H47B C47 H47C 109.5
N10 C48 N11 110.5(6)
N10 C48 C51 133.2(7)
N11 C48 C51 116.3(6)
N11 C49 C50 109.9(7)
N11 C49 H49A 125.1
C50 C49 H49A 125.1
C49 C50 N10 104.8(6)
C49 C50 H50A 127.6
N10 C50 H50A 127.6
N12 C51 C48 116.2(6)
N12 C51 H51A 121.9
C48 C51 H51A 121.9
N12 C52 C60 116.8(6)
N12 C52 C56 110.0(6)
C60 C52 C56 109.7(6)
N12 C52 H52A 106.6
C60 C52 H52A 106.6
C56 C52 H52A 106.6
C58 C53 O4 119.1(7)
C58 C53 C54 120.0(7)
O4 C53 C54 120.9(7)
C55 C54 C53 118.2(7)
C55 C54 H54A 120.9
C53 C54 H54A 120.9
C54 C55 C56 121.6(7)
C54 C55 H55A 119.2
C56 C55 H55A 119.2
C57 C56 C55 117.5(7)
C57 C56 C52 122.0(6)
C55 C56 C52 120.5(6)
C58 C57 C56 120.4(7)
C58 C57 H57A 119.8
C56 C57 H57A 119.8
C53 C58 C57 122.0(7)
C53 C58 H58A 119.0
C57 C58 H58A 119.0
O4 C59 H59A 109.5
O4 C59 H59B 109.5
H59A C59 H59B 109.5
O4 C59 H59C 109.5
H59A C59 H59C 109.5
H59B C59 H59C 109.5
C52 C60 H60A 109.5
C52 C60 H60B 109.5
H60A C60 H60B 109.5
C52 C60 H60C 109.5
H60A C60 H60C 109.5
H60B C60 H60C 109.5
C62 C61 N13 110.7(6)
C62 C61 H61A 109.5
N13 C61 H61A 109.5
C62 C61 H61B 109.5
N13 C61 H61B 109.5
H61A C61 H61B 108.1
C61 C62 C63 112.6(6)
C61 C62 H62A 109.1
C63 C62 H62A 109.1
C61 C62 H62B 109.1
C63 C62 H62B 109.1
H62A C62 H62B 107.8
C62 C63 C64 112.7(6)
C62 C63 H63A 109.1
C64 C63 H63A 109.1
C62 C63 H63B 109.1
C64 C63 H63B 109.1
H63A C63 H63B 107.8
N16 C64 C63 112.2(6)
N16 C64 H64A 109.2
C63 C64 H64A 109.2
N16 C64 H64B 109.2
C63 C64 H64B 109.2
H64A C64 H64B 107.9
N14 C65 N13 111.4(6)
N14 C65 C68 118.7(6)
N13 C65 C68 129.9(7)
C67 C66 N14 109.5(7)
C67 C66 H66A 125.3
N14 C66 H66A 125.3
C66 C67 N13 108.4(6)
C66 C67 H67A 125.8
N13 C67 H67A 125.8
N15 C68 C65 112.2(6)
N15 C68 H68A 123.9
C65 C68 H68A 123.9
N15 C69 C77 116.4(6)
N15 C69 C73 110.1(6)
C77 C69 C73 109.0(6)
N15 C69 H69A 107.0
C77 C69 H69A 107.0
C73 C69 H69A 107.0
C75 C70 O5 117.6(7)
C75 C70 C71 120.8(8)
O5 C70 C71 121.6(8)
C72 C71 C70 118.7(8)
C72 C71 H71A 120.6
C70 C71 H71A 120.6
C71 C72 C73 121.0(7)
C71 C72 H72A 119.5
C73 C72 H72A 119.5
C72 C73 C74 117.9(7)
C72 C73 C69 122.7(6)
C74 C73 C69 119.3(7)
C75 C74 C73 120.9(8)
C75 C74 H74A 119.5
C73 C74 H74A 119.5
C70 C75 C74 120.6(8)
C70 C75 H75A 119.7
C74 C75 H75A 119.7
O5 C76 H76A 109.5
O5 C76 H76B 109.5
H76A C76 H76B 109.5
O5 C76 H76C 109.5
H76A C76 H76C 109.5
H76B C76 H76C 109.5
C69 C77 H77A 109.5
C69 C77 H77B 109.5
H77A C77 H77B 109.5
C69 C77 H77C 109.5
H77A C77 H77C 109.5
H77B C77 H77C 109.5
N16 C78 N17 111.1(6)
N16 C78 C81 133.9(7)
N17 C78 C81 114.7(7)
C80 C79 N17 110.1(7)
C80 C79 H79A 124.9
N17 C79 H79A 124.9
C79 C80 N16 107.2(8)
C79 C80 H80A 126.4
N16 C80 H80A 126.4
N18 C81 C78 115.7(7)
N18 C81 H81A 122.1
C78 C81 H81A 122.1
N19 C91 C92 112.9(6)
N19 C91 H91A 109.0
C92 C91 H91A 109.0
N19 C91 H91B 109.0
C92 C91 H91B 109.0
H91A C91 H91B 107.8
C91 C92 C93 112.1(6)
C91 C92 H92A 109.2
C93 C92 H92A 109.2
C91 C92 H92B 109.2
C93 C92 H92B 109.2
H92A C92 H92B 107.9
C94 C93 C92 112.9(6)
C94 C93 H93A 109.0
C92 C93 H93A 109.0
C94 C93 H93B 109.0
C92 C93 H93B 109.0
H93A C93 H93B 107.8
N22 C94 C93 113.6(6)
N22 C94 H94A 108.8
C93 C94 H94A 108.8
N22 C94 H94B 108.8
C93 C94 H94B 108.8
H94A C94 H94B 107.7
N20 C95 N19 111.2(6)
N20 C95 C98 117.4(6)
N19 C95 C98 131.4(7)
C97 C96 N20 108.3(7)
C97 C96 H96A 125.8
N20 C96 H96A 125.8
C96 C97 N19 108.2(7)
C96 C97 H97A 125.9
N19 C97 H97A 125.9
N21 C98 C95 113.8(7)
N21 C98 H98A 123.1
C95 C98 H98A 123.1
N21 C99 C107 115.1(6)
N21 C99 C103 110.8(6)
C107 C99 C103 110.9(6)
N21 C99 H99A 106.5
C107 C99 H99A 106.5
C103 C99 H99A 106.5
C105 C100 O7 115.4(8)
C105 C100 C101 121.2(8)
O7 C100 C101 123.4(8)
C100 C101 C102 118.1(8)
C100 C101 H10A 120.9
C102 C101 H10A 120.9
C101 C102 C103 121.2(8)
C101 C102 H10B 119.4
C103 C102 H10B 119.4
C104 C103 C102 117.7(7)
C104 C103 C99 123.4(7)
C102 C103 C99 118.9(7)
C103 C104 C105 121.0(7)
C103 C104 H10C 119.5
C105 C104 H10C 119.5
C100 C105 C104 120.5(8)
C100 C105 H10D 119.8
C104 C105 H10D 119.8
O7 C106 H10E 109.5
O7 C106 H10F 109.5
H10E C106 H10F 109.5
O7 C106 H10G 109.5
H10E C106 H10G 109.5
H10F C106 H10G 109.5
C99 C107 H10H 109.5
C99 C107 H10I 109.5
H10H C107 H10I 109.5
C99 C107 H10J 109.5
H10H C107 H10J 109.5
H10I C107 H10J 109.5
N23 C108 N22 112.0(6)
N23 C108 C111 117.0(6)
N22 C108 C111 131.0(7)
C110 C109 N23 107.3(6)
C110 C109 H10K 126.3
N23 C109 H10K 126.3
C109 C110 N22 109.5(6)
C109 C110 H11B 125.2
N22 C110 H11B 125.2
N24 C111 C108 112.5(6)
N24 C111 H11C 123.7
C108 C111 H11C 123.7
N24 C112 C116 110.7(6)
N24 C112 C120 115.9(6)
C116 C112 C120 108.5(6)
N24 C112 H11D 107.1
C116 C112 H11D 107.1
C120 C112 H11D 107.1
O8 C113 C118 114.4(9)
O8 C113 C114 125.8(10)
C118 C113 C114 119.8(8)
C113 C114 C115 118.5(8)
C113 C114 H11E 120.8
C115 C114 H11E 120.8
C116 C115 C114 122.0(7)
C116 C115 H11F 119.0
C114 C115 H11F 119.0
C115 C116 C117 118.8(8)
C115 C116 C112 121.9(6)
C117 C116 C112 119.0(7)
C116 C117 C118 120.1(8)
C116 C117 H11G 119.9
C118 C117 H11G 119.9
C113 C118 C117 120.6(8)
C113 C118 H11H 119.7
C117 C118 H11H 119.7
O8 C119 H11I 109.5
O8 C119 H11J 109.5
H11I C119 H11J 109.5
O8 C119 H11K 109.5
H11I C119 H11K 109.5
H11J C119 H11K 109.5
C112 C120 H12B 109.5
C112 C120 H12C 109.5
H12B C120 H12C 109.5
C112 C120 H12D 109.5
H12B C120 H12D 109.5
H12C C120 H12D 109.5
N25 C121 C122 113.1(7)
N25 C121 H12E 109.0
C122 C121 H12E 109.0
N25 C121 H12F 109.0
C122 C121 H12F 109.0
H12E C121 H12F 107.8
C121 C122 C123 112.7(6)
C121 C122 H12G 109.0
C123 C122 H12G 109.0
C121 C122 H12H 109.1
C123 C122 H12H 109.1
H12G C122 H12H 107.8
C124 C123 C122 112.0(6)
C124 C123 H12I 109.2
C122 C123 H12I 109.2
C124 C123 H12J 109.2
C122 C123 H12J 109.2
H12I C123 H12J 107.9
N28 C124 C123 112.3(6)
N28 C124 H12K 109.1
C123 C124 H12K 109.1
N28 C124 H12L 109.1
C123 C124 H12L 109.1
H12K C124 H12L 107.9
N26 C125 N25 111.4(6)
N26 C125 C128 116.8(6)
N25 C125 C128 131.8(7)
C127 C126 N26 109.5(7)
C127 C126 H12M 125.2
N26 C126 H12M 125.2
C126 C127 N25 107.8(7)
C126 C127 H12N 126.1
N25 C127 H12N 126.1
N27 C128 C125 114.1(7)
N27 C128 H12O 122.9
C125 C128 H12O 122.9
N27 C129 C137 117.8(7)
N27 C129 C133 109.8(6)
C137 C129 C133 108.3(6)
N27 C129 H12P 106.8
C137 C129 H12P 106.8
C133 C129 H12P 106.8
C131 C130 O9 117.3(9)
C131 C130 C135 121.1(8)
O9 C130 C135 121.5(9)
C130 C131 C132 121.9(8)
C130 C131 H13A 119.1
C132 C131 H13A 119.1
C131 C132 C133 120.0(8)
C131 C132 H13B 120.0
C133 C132 H13B 120.0
C134 C133 C132 118.2(7)
C134 C133 C129 119.4(7)
C132 C133 C129 122.2(7)
C133 C134 C135 123.0(8)
C133 C134 H13C 118.5
C135 C134 H13C 118.5
C130 C135 C134 115.8(9)
C130 C135 H135 122.1
C134 C135 H135 122.1
O9 C136 H13F 109.5
O9 C136 H13G 109.5
H13F C136 H13G 109.5
O9 C136 H13H 109.5
H13F C136 H13H 109.5
H13G C136 H13H 109.5
C129 C137 H13I 109.5
C129 C137 H13J 109.5
H13I C137 H13J 109.5
C129 C137 H13K 109.5
H13I C137 H13K 109.5
H13J C137 H13K 109.5
N29 C138 N28 112.7(6)
N29 C138 C141 115.9(6)
N28 C138 C141 131.4(7)
C140 C139 N29 108.4(7)
C140 C139 H13L 125.8
N29 C139 H13L 125.8
C139 C140 N28 108.0(6)
C139 C140 H14J 126.0
N28 C140 H14J 126.0
N30 C141 C138 113.2(7)
N30 C141 H14K 123.4
C138 C141 H14K 123.4
N31 C151 C152 111.7(7)
N31 C151 H15E 109.3
C152 C151 H15E 109.3
N31 C151 H15F 109.3
C152 C151 H15F 109.3
H15E C151 H15F 107.9
C151 C152 C153 110.9(7)
C151 C152 H15G 109.5
C153 C152 H15G 109.5
C151 C152 H15H 109.5
C153 C152 H15H 109.5
H15G C152 H15H 108.0
C152 C153 C154 111.6(7)
C152 C153 H15I 109.3
C154 C153 H15I 109.3
C152 C153 H15J 109.3
C154 C153 H15J 109.3
H15I C153 H15J 108.0
N34 C154 C153 111.0(6)
N34 C154 H15K 109.4
C153 C154 H15K 109.4
N34 C154 H15L 109.4
C153 C154 H15L 109.4
H15K C154 H15L 108.0
N32 C155 N31 110.0(7)
N32 C155 C158 115.5(7)
N31 C155 C158 134.4(8)
N32 C156 C157 109.3(8)
N32 C156 H15M 125.3
C157 C156 H15M 125.3
N31 C157 C156 107.2(7)
N31 C157 H15N 126.4
C156 C157 H15N 126.4
N33 C158 C155 116.1(7)
N33 C158 H15O 122.0
C155 C158 H15O 122.0
N33 C159 C163 111.9(5)
N33 C159 C167 115.0(7)
C163 C159 C167 108.8(6)
N33 C159 H15P 106.9
C163 C159 H15P 106.9
C167 C159 H15P 106.9
O11 C160 C165 117.5(9)
O11 C160 C161 124.7(9)
C165 C160 C161 117.6(8)
C160 C161 C162 120.8(8)
C160 C161 H16D 119.6
C162 C161 H16D 119.6
C163 C162 C161 117.9(7)
C163 C162 H16E 121.1
C161 C162 H16E 121.1
C162 C163 C164 121.1(7)
C162 C163 C159 121.4(7)
C164 C163 C159 117.5(7)
C165 C164 C163 119.3(8)
C165 C164 H16F 120.4
C163 C164 H16F 120.4
C164 C165 C160 123.3(9)
C164 C165 H16G 118.4
C160 C165 H16G 118.4
O11 C166 H16H 109.5
O11 C166 H16I 109.5
H16H C166 H16I 109.5
O11 C166 H16J 109.5
H16H C166 H16J 109.5
H16I C166 H16J 109.5
C159 C167 H16K 109.5
C159 C167 H16L 109.5
H16K C167 H16L 109.5
C159 C167 H16M 109.5
H16K C167 H16M 109.5
H16L C167 H16M 109.5
N35 C168 N34 110.4(7)
N35 C168 C171 117.4(7)
N34 C168 C171 132.2(8)
N35 C169 C170 111.2(7)
N35 C169 H16N 124.4
C170 C169 H16N 124.4
C169 C170 N34 104.5(6)
C169 C170 H17D 127.8
N34 C170 H17D 127.8
N36 C171 C168 114.7(7)
N36 C171 H17E 122.6
C168 C171 H17E 122.6
C180 C172 N36 117.9(9)
C180 C172 C176 113.8(7)
N36 C172 C176 108.8(6)
C180 C172 H17F 105.0
N36 C172 H17F 105.0
C176 C172 H17F 105.0
C178 C173 C174 120.1(9)
C178 C173 O12 115.0(9)
C174 C173 O12 124.9(9)
C175 C174 C173 120.1(9)
C175 C174 H17G 120.0
C173 C174 H17G 120.0
C174 C175 C176 123.0(8)
C174 C175 H17H 118.5
C176 C175 H17H 118.5
C175 C176 C177 116.5(8)
C175 C176 C172 124.7(8)
C177 C176 C172 118.2(8)
C178 C177 C176 118.2(9)
C178 C177 H17I 120.9
C176 C177 H17I 120.9
C173 C178 C177 121.9(9)
C173 C178 H17J 119.0
C177 C178 H17J 119.0
O12 C179 H17K 109.5
O12 C179 H17L 109.5
H17K C179 H17L 109.5
O12 C179 H17M 109.5
H17K C179 H17M 109.5
H17L C179 H17M 109.5
C172 C180 H18A 109.5
C172 C180 H18B 109.5
H18A C180 H18B 109.5
C172 C180 H18C 109.5
H18A C180 H18C 109.5
H18B C180 H18C 109.5
O15 Cl1 O16 110.3(10)
O15 Cl1 O14 102.7(11)
O16 Cl1 O14 108.1(9)
O15 Cl1 O13 123.8(10)
O16 Cl1 O13 104.5(8)
O14 Cl1 O13 106.7(9)
O20 Cl2 O18 109.1(7)
O20 Cl2 O17 115.4(6)
O18 Cl2 O17 110.7(6)
O20 Cl2 O19 110.3(7)
O18 Cl2 O19 102.1(6)
O17 Cl2 O19 108.4(5)
O23 Cl3 O22 113.7(8)
O23 Cl3 O21 110.5(8)
O22 Cl3 O21 104.9(7)
O23 Cl3 O24 107.8(9)
O22 Cl3 O24 108.7(7)
O21 Cl3 O24 111.3(7)
O27 Cl4 O26 109.4(5)
O27 Cl4 O25 109.9(5)
O26 Cl4 O25 111.2(5)
O27 Cl4 O28 113.0(5)
O26 Cl4 O28 104.3(5)
O25 Cl4 O28 109.0(5)
O32 Cl5 O30 116.0(7)
O32 Cl5 O31 104.2(8)
O30 Cl5 O31 103.4(6)
O32 Cl5 O29 111.8(7)
O30 Cl5 O29 111.9(5)
O31 Cl5 O29 108.7(6)
O36 Cl6 O33 116.8(8)
O36 Cl6 O35 104.9(9)
O33 Cl6 O35 106.3(8)
O36 Cl6 O34 119.9(8)
O33 Cl6 O34 107.2(6)
O35 Cl6 O34 99.3(8)
N8 Fe1 N2 90.8(2)
N8 Fe1 N14 92.7(2)
N2 Fe1 N14 91.3(2)
N8 Fe1 N3 93.0(2)
N2 Fe1 N3 80.8(2)
N14 Fe1 N3 170.3(2)
N8 Fe1 N15 171.9(2)
N2 Fe1 N15 93.4(2)
N14 Fe1 N15 80.2(2)
N3 Fe1 N15 94.6(2)
N8 Fe1 N9 81.4(2)
N2 Fe1 N9 171.9(2)
N14 Fe1 N9 91.3(2)
N3 Fe1 N9 97.3(2)
N15 Fe1 N9 94.7(2)
N5 Fe2 N20 91.6(2)
N5 Fe2 N26 91.6(2)
N20 Fe2 N26 90.0(2)
N5 Fe2 N6 81.2(2)
N20 Fe2 N6 172.6(2)
N26 Fe2 N6 91.8(2)
N5 Fe2 N21 93.5(3)
N20 Fe2 N21 81.3(2)
N26 Fe2 N21 170.0(2)
N6 Fe2 N21 97.5(2)
N5 Fe2 N27 172.1(3)
N20 Fe2 N27 90.2(2)
N26 Fe2 N27 80.7(3)
N6 Fe2 N27 97.1(2)
N21 Fe2 N27 94.4(3)
N23 Fe3 N32 90.7(3)
N23 Fe3 N11 90.7(2)
N32 Fe3 N11 88.0(3)
N23 Fe3 N24 80.4(2)
N32 Fe3 N24 92.8(2)
N11 Fe3 N24 171.1(2)
N23 Fe3 N12 92.7(2)
N32 Fe3 N12 168.6(2)
N11 Fe3 N12 81.1(2)
N24 Fe3 N12 98.6(2)
N23 Fe3 N33 171.1(2)
N32 Fe3 N33 80.8(3)
N11 Fe3 N33 91.4(2)
N24 Fe3 N33 97.4(2)
N12 Fe3 N33 96.2(2)
N17 Fe4 N29 88.4(2)
N17 Fe4 N35 88.7(3)
N29 Fe4 N35 89.6(2)
N17 Fe4 N36 169.7(3)
N29 Fe4 N36 94.2(2)
N35 Fe4 N36 81.4(3)
N17 Fe4 N30 93.9(3)
N29 Fe4 N30 80.3(2)
N35 Fe4 N30 169.4(3)
N36 Fe4 N30 96.3(3)
N17 Fe4 N18 80.7(3)
N29 Fe4 N18 168.4(3)
N35 Fe4 N18 94.3(2)
N36 Fe4 N18 97.2(3)
N30 Fe4 N18 96.2(3)
C5 N1 C7 105.6(6)
C5 N1 C1 126.5(6)
C7 N1 C1 127.8(6)
C5 N2 C6 105.5(6)
C5 N2 Fe1 113.1(5)
C6 N2 Fe1 141.1(5)
C8 N3 C9 117.7(6)
C8 N3 Fe1 115.6(5)
C9 N3 Fe1 126.7(4)
C20 N4 C18 107.2(6)
C20 N4 C4 124.9(6)
C18 N4 C4 127.9(6)
C18 N5 C19 104.9(6)
C18 N5 Fe2 113.9(5)
C19 N5 Fe2 141.1(5)
C21 N6 C22 117.5(6)
C21 N6 Fe2 115.9(5)
C22 N6 Fe2 126.6(5)
C37 N7 C35 106.2(6)
C37 N7 C31 127.1(6)
C35 N7 C31 126.6(6)
C35 N8 C36 106.2(6)
C35 N8 Fe1 113.0(5)
C36 N8 Fe1 140.8(5)
C38 N9 C39 119.5(6)
C38 N9 Fe1 112.9(4)
C39 N9 Fe1 127.6(5)
C48 N10 C50 108.1(6)
C48 N10 C34 128.3(6)
C50 N10 C34 123.2(6)
C48 N11 C49 106.7(6)
C48 N11 Fe3 113.3(5)
C49 N11 Fe3 140.0(5)
C51 N12 C52 119.2(6)
C51 N12 Fe3 113.1(5)
C52 N12 Fe3 127.6(4)
C65 N13 C67 104.1(6)
C65 N13 C61 127.5(6)
C67 N13 C61 128.3(6)
C65 N14 C66 106.6(6)
C65 N14 Fe1 113.1(5)
C66 N14 Fe1 140.3(5)
C68 N15 C69 118.8(6)
C68 N15 Fe1 115.8(4)
C69 N15 Fe1 125.2(4)
C78 N16 C80 106.8(7)
C78 N16 C64 127.6(7)
C80 N16 C64 125.5(7)
C78 N17 C79 104.7(6)
C78 N17 Fe4 114.6(5)
C79 N17 Fe4 140.2(5)
C81 N18 C82 119.9(8)
C81 N18 C82' 114.3(9)
C82 N18 C82' 13.0(10)
C81 N18 Fe4 114.1(5)
C82 N18 Fe4 125.8(7)
C82' N18 Fe4 130.8(8)
C95 N19 C97 106.0(6)
C95 N19 C91 127.3(6)
C97 N19 C91 125.9(6)
C95 N20 C96 106.2(6)
C95 N20 Fe2 113.1(5)
C96 N20 Fe2 140.6(5)
C98 N21 C99 118.7(6)
C98 N21 Fe2 114.3(5)
C99 N21 Fe2 127.0(5)
C110 N22 C108 104.7(6)
C110 N22 C94 127.3(6)
C108 N22 C94 127.5(6)
C108 N23 C109 106.2(6)
C108 N23 Fe3 114.4(5)
C109 N23 Fe3 139.1(5)
C111 N24 C112 117.6(5)
C111 N24 Fe3 115.6(5)
C112 N24 Fe3 126.6(4)
C125 N25 C127 105.3(6)
C125 N25 C121 127.5(6)
C127 N25 C121 126.9(6)
C125 N26 C126 106.0(6)
C125 N26 Fe2 113.6(5)
C126 N26 Fe2 140.1(5)
C128 N27 C129 119.0(7)
C128 N27 Fe2 114.7(5)
C129 N27 Fe2 126.2(5)
C138 N28 C140 106.0(6)
C138 N28 C124 127.5(6)
C140 N28 C124 125.9(6)
C138 N29 C139 104.9(6)
C138 N29 Fe4 114.7(5)
C139 N29 Fe4 139.6(5)
C141 N30 C142 113.7(9)
C141 N30 C242 119.1(9)
C142 N30 C242 11.7(7)
C141 N30 Fe4 115.5(5)
C142 N30 Fe4 130.6(9)
C242 N30 Fe4 125.0(7)
C157 N31 C155 107.8(7)
C157 N31 C151 127.7(8)
C155 N31 C151 124.4(8)
C155 N32 C156 105.6(7)
C155 N32 Fe3 113.7(5)
C156 N32 Fe3 140.6(6)
C158 N33 C159 118.9(6)
C158 N33 Fe3 113.9(5)
C159 N33 Fe3 127.1(5)
C168 N34 C170 107.8(6)
C168 N34 C154 127.2(7)
C170 N34 C154 124.7(7)
C168 N35 C169 106.2(6)
C168 N35 Fe4 112.3(5)
C169 N35 Fe4 141.2(5)
C171 N36 C172 117.1(7)
C171 N36 Fe4 113.9(5)
C172 N36 Fe4 128.9(6)
C10 O1 C16 116.9(6)
C23 O2 C29 117.1(10)
C40 O3 C46 115.6(8)
C53 O4 C59 120.0(7)
C70 O5 C76 118.9(7)
C100 O7 C106 116.7(8)
C113 O8 C119 117.8(9)
C136 O9 C130 118.2(9)
C160 O11 C166 116.1(9)
C179 O12 C173 117.3(8)
N37 C181 C182 174.5(13)
N38 C183 C184 177.6(14)
C181 C182 H18E 109.5
C181 C182 H18F 109.5
H18E C182 H18F 109.5
C181 C182 H18G 109.5
H18E C182 H18G 109.5
H18F C182 H18G 109.5
C183 C184 H18N 114.0
C183 C184 H18D 103.7
H18N C184 H18D 113.9
C183 C184 H18K 104.7
H18N C184 H18K 113.9
H18D C184 H18K 105.6
N40 C187 C188 175.7(17)
N39 C185 C186 162.7(18)
C185 C186 H18H 109.5
C185 C186 H18I 109.5
H18H C186 H18I 109.5
C185 C186 H18J 109.5
H18H C186 H18J 109.5
H18I C186 H18J 109.5
C187 C188 H18O 115.7
C187 C188 H18L 102.6
H18O C188 H18L 115.1
C187 C188 H18M 101.7
H18O C188 H18M 115.1
H18L C188 H18M 104.9
C189 C190 H19C 109.5
C189 C190 H19D 109.5
H19C C190 H19D 109.5
C189 C190 H19E 109.5
H19C C190 H19E 109.5
H19D C190 H19E 109.5
N41 C189 C190 170(2)
N42 C191 C192 172.8(16)
C191 C192 H19F 109.5
C191 C192 H19G 109.5
H19F C192 H19G 109.5
C191 C192 H19H 109.5
H19F C192 H19H 109.5
H19G C192 H19H 109.5

loop_
_geom_bond_atom_site_label_1
_geom_bond_atom_site_label_2
_geom_bond_distance
C142 N30 1.491(14)
C142 C150 1.520(16)
C142 C146 1.520(14)
C142 H14A 1.0000
C143 C148 1.352(13)
C143 C144 1.372(13)
C143 O10 1.416(16)
C144 C145 1.384(14)
C144 H14B 0.9500
C145 C146 1.359(13)
C145 H14C 0.9500
C146 C147 1.348(13)
C147 C148 1.359(14)
C147 H14D 0.9500
C148 H14E 0.9500
O10 C149 1.451(17)
C149 H14F 0.9800
C149 H14G 0.9800
C149 H14H 0.9800
C150 H15A 0.9800
C150 H15B 0.9800
C150 H15C 0.9800
C242 N30 1.500(12)
C242 C250 1.505(15)
C242 C246 1.512(13)
C242 H24A 1.0000
C243 C244 1.359(12)
C243 C248 1.362(12)
C243 O10' 1.418(15)
C244 C245 1.368(12)
C244 H24B 0.9500
C245 C246 1.361(12)
C245 H24C 0.9500
C246 C247 1.365(11)
C247 C248 1.358(13)
C247 H24D 0.9500
C248 H24E 0.9500
O10' C249 1.425(15)
C249 H24F 0.9800
C249 H24G 0.9800
C249 H24H 0.9800
C250 H25A 0.9800
C250 H25B 0.9800
C250 H25C 0.9800
C82 N18 1.475(12)
C82 C86 1.528(12)
C82 C90 1.542(15)
C82 H82A 1.0000
C83 C88 1.354(13)
C83 C84 1.368(12)
C83 O6 1.393(15)
C84 C85 1.395(13)
C84 H84A 0.9500
C85 C86 1.349(12)
C85 H85A 0.9500
C86 C87 1.357(12)
C87 C88 1.363(13)
C87 H87A 0.9500
C88 H88A 0.9500
O6 C89 1.21(3)
C89 H89A 0.9800
C89 H89B 0.9800
C89 H89C 0.9800
C90 H90A 0.9800
C90 H90B 0.9800
C90 H90C 0.9800
C82' N18 1.480(13)
C82' C86' 1.504(13)
C82' C90' 1.565(16)
C82' H82B 1.0000
C83' C88' 1.359(13)
C83' C84' 1.373(12)
C83' O6' 1.388(16)
C84' C85' 1.385(13)
C84' H84B 0.9500
C85' C86' 1.359(12)
C85' H85B 0.9500
C86' C87' 1.375(12)
C87' C88' 1.374(14)
C87' H87B 0.9500
C88' H88B 0.9500
O6' C89' 1.21(3)
C89' H89D 0.9800
C89' H89E 0.9800
C89' H89F 0.9800
C90' H90D 0.9800
C90' H90E 0.9800
C90' H90F 0.9800
Cl7 O40 1.381(12)
Cl7 O37 1.390(10)
Cl7 O38 1.411(11)
Cl7 O39 1.419(11)
Cl7' O40' 1.377(12)
Cl7' O38' 1.393(12)
Cl7' O37' 1.418(12)
Cl7' O39' 1.422(12)
Cl8 O44 1.394(12)
Cl8 O41 1.405(12)
Cl8 O42 1.406(11)
Cl8 O43 1.416(11)
Cl8' O43' 1.388(10)
Cl8' O42' 1.400(10)
Cl8' O44' 1.415(11)
Cl8' O41' 1.440(10)
C1 N1 1.455(9)
C1 C2 1.548(10)
C1 H1A 0.9900
C1 H1B 0.9900
C2 C3 1.520(10)
C2 H2A 0.9900
C2 H2B 0.9900
C3 C4 1.529(10)
C3 H3A 0.9900
C3 H3B 0.9900
C4 N4 1.486(9)
C4 H4A 0.9900
C4 H4B 0.9900
C5 N2 1.348(9)
C5 N1 1.364(9)
C5 C8 1.438(10)
C6 C7 1.346(11)
C6 N2 1.384(9)
C6 H6A 0.9500
C7 N1 1.362(10)
C7 H7A 0.9500
C8 N3 1.272(9)
C8 H8A 0.9500
C9 C17 1.493(9)
C9 N3 1.504(8)
C9 C13 1.517(10)
C9 H9A 1.0000
C10 O1 1.364(9)
C10 C11 1.403(10)
C10 C15 1.413(11)
C11 C12 1.363(10)
C11 H11A 0.9500
C12 C13 1.411(10)
C12 H12A 0.9500
C13 C14 1.405(10)
C14 C15 1.369(10)
C14 H14I 0.9500
C15 H15D 0.9500
C16 O1 1.426(10)
C16 H16A 0.9800
C16 H16B 0.9800
C16 H16C 0.9800
C17 H17A 0.9800
C17 H17B 0.9800
C17 H17C 0.9800
C18 N5 1.333(9)
C18 N4 1.351(9)
C18 C21 1.431(10)
C19 C20 1.358(11)
C19 N5 1.371(9)
C19 H19A 0.9500
C20 N4 1.353(10)
C20 H20A 0.9500
C21 N6 1.320(9)
C21 H21A 0.9500
C22 N6 1.499(9)
C22 C26 1.504(11)
C22 C30 1.516(11)
C22 H22A 1.0000
C23 O2 1.366(11)
C23 C28 1.395(12)
C23 C24 1.398(13)
C24 C25 1.414(12)
C24 H24I 0.9500
C25 C26 1.374(10)
C25 H25D 0.9500
C26 C27 1.372(10)
C27 C28 1.360(11)
C27 H27A 0.9500
C28 H28A 0.9500
C29 O2 1.389(15)
C29 H29A 0.9800
C29 H29B 0.9800
C29 H29C 0.9800
C30 H30A 0.9800
C30 H30B 0.9800
C30 H30C 0.9800
C31 N7 1.466(10)
C31 C32 1.533(11)
C31 H31A 0.9900
C31 H31B 0.9900
C32 C33 1.521(10)
C32 H32A 0.9900
C32 H32B 0.9900
C33 C34 1.512(10)
C33 H33A 0.9900
C33 H33B 0.9900
C34 N10 1.469(9)
C34 H34A 0.9900
C34 H34B 0.9900
C35 N8 1.311(9)
C35 N7 1.386(9)
C35 C38 1.410(10)
C36 C37 1.340(11)
C36 N8 1.380(9)
C36 H36A 0.9500
C37 N7 1.348(9)
C37 H37C 0.9500
C38 N9 1.305(9)
C38 H38C 0.9500
C39 N9 1.469(9)
C39 C47 1.489(11)
C39 C43 1.515(11)
C39 H39C 1.0000
C40 C45 1.367(12)
C40 O3 1.387(10)
C40 C41 1.395(12)
C41 C42 1.348(11)
C41 H41C 0.9500
C42 C43 1.407(11)
C42 H42C 0.9500
C43 C44 1.381(10)
C44 C45 1.402(11)
C44 H44C 0.9500
C45 H45A 0.9500
C46 O3 1.435(12)
C46 H46A 0.9800
C46 H46B 0.9800
C46 H46C 0.9800
C47 H47A 0.9800
C47 H47B 0.9800
C47 H47C 0.9800
C48 N10 1.319(9)
C48 N11 1.339(9)
C48 C51 1.404(10)
C49 N11 1.342(9)
C49 C50 1.369(10)
C49 H49A 0.9500
C50 N10 1.391(9)
C50 H50A 0.9500
C51 N12 1.301(9)
C51 H51A 0.9500
C52 N12 1.476(9)
C52 C60 1.505(10)
C52 C56 1.531(10)
C52 H52A 1.0000
C53 C58 1.343(11)
C53 O4 1.377(9)
C53 C54 1.418(11)
C54 C55 1.385(11)
C54 H54A 0.9500
C55 C56 1.405(11)
C55 H55A 0.9500
C56 C57 1.402(10)
C57 C58 1.369(10)
C57 H57A 0.9500
C58 H58A 0.9500
C59 O4 1.374(10)
C59 H59A 0.9800
C59 H59B 0.9800
C59 H59C 0.9800
C60 H60A 0.9800
C60 H60B 0.9800
C60 H60C 0.9800
C61 C62 1.490(11)
C61 N13 1.492(10)
C61 H61A 0.9900
C61 H61B 0.9900
C62 C63 1.531(11)
C62 H62A 0.9900
C62 H62B 0.9900
C63 C64 1.545(10)
C63 H63A 0.9900
C63 H63B 0.9900
C64 N16 1.458(9)
C64 H64A 0.9900
C64 H64B 0.9900
C65 N14 1.268(9)
C65 N13 1.369(9)
C65 C68 1.465(9)
C66 C67 1.289(11)
C66 N14 1.370(9)
C66 H66A 0.9500
C67 N13 1.372(10)
C67 H67A 0.9500
C68 N15 1.262(8)
C68 H68A 0.9500
C69 N15 1.492(8)
C69 C77 1.512(10)
C69 C73 1.527(10)
C69 H69A 1.0000
C70 C75 1.343(12)
C70 O5 1.392(10)
C70 C71 1.401(11)
C71 C72 1.371(10)
C71 H71A 0.9500
C72 C73 1.388(10)
C72 H72A 0.9500
C73 C74 1.399(10)
C74 C75 1.358(12)
C74 H74A 0.9500
C75 H75A 0.9500
C76 O5 1.399(12)
C76 H76A 0.9800
C76 H76B 0.9800
C76 H76C 0.9800
C77 H77A 0.9800
C77 H77B 0.9800
C77 H77C 0.9800
C78 N16 1.344(10)
C78 N17 1.358(9)
C78 C81 1.438(11)
C79 C80 1.336(11)
C79 N17 1.396(9)
C79 H79A 0.9500
C80 N16 1.396(10)
C80 H80A 0.9500
C81 N18 1.274(10)
C81 H81A 0.9500
C91 N19 1.450(9)
C91 C92 1.514(10)
C91 H91A 0.9900
C91 H91B 0.9900
C92 C93 1.552(10)
C92 H92A 0.9900
C92 H92B 0.9900
C93 C94 1.477(10)
C93 H93A 0.9900
C93 H93B 0.9900
C94 N22 1.438(9)
C94 H94A 0.9900
C94 H94B 0.9900
C95 N20 1.344(9)
C95 N19 1.358(9)
C95 C98 1.424(10)
C96 C97 1.368(10)
C96 N20 1.377(9)
C96 H96A 0.9500
C97 N19 1.374(10)
C97 H97A 0.9500
C98 N21 1.302(9)
C98 H98A 0.9500
C99 N21 1.479(9)
C99 C107 1.496(11)
C99 C103 1.506(11)
C99 H99A 1.0000
C100 C105 1.350(11)
C100 O7 1.393(10)
C100 C101 1.403(12)
C101 C102 1.408(13)
C101 H10A 0.9500
C102 C103 1.416(11)
C102 H10B 0.9500
C103 C104 1.389(10)
C104 C105 1.403(11)
C104 H10C 0.9500
C105 H10D 0.9500
C106 O7 1.428(12)
C106 H10E 0.9800
C106 H10F 0.9800
C106 H10G 0.9800
C107 H10H 0.9800
C107 H10I 0.9800
C107 H10J 0.9800
C108 N23 1.307(9)
C108 N22 1.375(9)
C108 C111 1.448(10)
C109 C110 1.348(10)
C109 N23 1.403(9)
C109 H10K 0.9500
C110 N22 1.367(9)
C110 H11B 0.9500
C111 N24 1.290(9)
C111 H11C 0.9500
C112 N24 1.488(8)
C112 C116 1.503(11)
C112 C120 1.555(10)
C112 H11D 1.0000
C113 O8 1.325(10)
C113 C118 1.367(13)
C113 C114 1.403(12)
C114 C115 1.403(11)
C114 H11E 0.9500
C115 C116 1.369(10)
C115 H11F 0.9500
C116 C117 1.383(10)
C117 C118 1.407(13)
C117 H11G 0.9500
C118 H11H 0.9500
C119 O8 1.393(15)
C119 H11I 0.9800
C119 H11J 0.9800
C119 H11K 0.9800
C120 H12B 0.9800
C120 H12C 0.9800
C120 H12D 0.9800
C121 N25 1.477(10)
C121 C122 1.513(11)
C121 H12E 0.9900
C121 H12F 0.9900
C122 C123 1.547(11)
C122 H12G 0.9900
C122 H12H 0.9900
C123 C124 1.518(10)
C123 H12I 0.9900
C123 H12J 0.9900
C124 N28 1.447(9)
C124 H12K 0.9900
C124 H12L 0.9900
C125 N26 1.317(9)
C125 N25 1.329(9)
C125 C128 1.468(10)
C126 C127 1.313(10)
C126 N26 1.351(9)
C126 H12M 0.9500
C127 N25 1.380(10)
C127 H12N 0.9500
C128 N27 1.265(9)
C128 H12O 0.9500
C129 N27 1.474(9)
C129 C137 1.488(11)
C129 C133 1.551(10)
C129 H12P 1.0000
C130 C131 1.312(12)
C130 O9 1.387(10)
C130 C135 1.410(14)
C131 C132 1.383(11)
C131 H13A 0.9500
C132 C133 1.405(10)
C132 H13B 0.9500
C133 C134 1.325(11)
C134 C135 1.441(12)
C134 H13C 0.9500
C135 H135 0.9500
C136 O9 1.365(15)
C136 H13F 0.9800
C136 H13G 0.9800
C136 H13H 0.9800
C137 H13I 0.9800
C137 H13J 0.9800
C137 H13K 0.9800
C138 N29 1.324(9)
C138 N28 1.336(9)
C138 C141 1.449(10)
C139 C140 1.349(10)
C139 N29 1.400(9)
C139 H13L 0.9500
C140 N28 1.375(9)
C140 H14J 0.9500
C141 N30 1.286(10)
C141 H14K 0.9500
C151 N31 1.493(11)
C151 C152 1.517(12)
C151 H15E 0.9900
C151 H15F 0.9900
C152 C153 1.549(11)
C152 H15G 0.9900
C152 H15H 0.9900
C153 C154 1.550(11)
C153 H15I 0.9900
C153 H15J 0.9900
C154 N34 1.465(10)
C154 H15K 0.9900
C154 H15L 0.9900
C155 N32 1.333(10)
C155 N31 1.355(10)
C155 C158 1.434(11)
C156 N32 1.355(9)
C156 C157 1.362(11)
C156 H15M 0.9500
C157 N31 1.324(11)
C157 H15N 0.9500
C158 N33 1.253(9)
C158 H15O 0.9500
C159 N33 1.490(9)
C159 C163 1.517(10)
C159 C167 1.533(11)
C159 H15P 1.0000
C160 O11 1.352(10)
C160 C165 1.367(13)
C160 C161 1.386(12)
C161 C162 1.429(11)
C161 H16D 0.9500
C162 C163 1.360(10)
C162 H16E 0.9500
C163 C164 1.394(11)
C164 C165 1.342(12)
C164 H16F 0.9500
C165 H16G 0.9500
C166 O11 1.479(13)
C166 H16H 0.9800
C166 H16I 0.9800
C166 H16J 0.9800
C167 H16K 0.9800
C167 H16L 0.9800
C167 H16M 0.9800
C168 N35 1.344(10)
C168 N34 1.359(10)
C168 C171 1.407(11)
C169 N35 1.364(9)
C169 C170 1.374(11)
C169 H16N 0.9500
C170 N34 1.407(10)
C170 H17D 0.9500
C171 N36 1.284(10)
C171 H17E 0.9500
C172 C180 1.448(13)
C172 N36 1.497(10)
C172 C176 1.528(13)
C172 H17F 1.0000
C173 C178 1.348(13)
C173 C174 1.366(13)
C173 O12 1.416(11)
C174 C175 1.349(11)
C174 H17G 0.9500
C175 C176 1.370(11)
C175 H17H 0.9500
C176 C177 1.456(12)
C177 C178 1.375(13)
C177 H17I 0.9500
C178 H17J 0.9500
C179 O12 1.413(13)
C179 H17K 0.9800
C179 H17L 0.9800
C179 H17M 0.9800
C180 H18A 0.9800
C180 H18B 0.9800
C180 H18C 0.9800
Cl1 O15 1.291(18)
Cl1 O16 1.311(14)
Cl1 O14 1.351(17)
Cl1 O13 1.370(13)
Cl2 O20 1.311(12)
Cl2 O18 1.364(10)
Cl2 O17 1.384(7)
Cl2 O19 1.480(11)
Cl3 O23 1.340(14)
Cl3 O22 1.423(11)
Cl3 O21 1.442(11)
Cl3 O24 1.452(15)
Cl4 O27 1.406(9)
Cl4 O26 1.410(8)
Cl4 O25 1.420(7)
Cl4 O28 1.445(9)
Cl5 O32 1.362(14)
Cl5 O30 1.374(9)
Cl5 O31 1.395(12)
Cl5 O29 1.428(8)
Cl6 O36 1.329(16)
Cl6 O33 1.369(9)
Cl6 O35 1.376(15)
Cl6 O34 1.438(11)
Fe1 N8 1.938(6)
Fe1 N2 1.944(6)
Fe1 N14 1.961(6)
Fe1 N3 1.996(6)
Fe1 N15 1.997(6)
Fe1 N9 2.005(6)
Fe2 N5 1.922(6)
Fe2 N20 1.933(6)
Fe2 N26 1.954(5)
Fe2 N6 1.969(6)
Fe2 N21 2.006(6)
Fe2 N27 2.027(6)
Fe3 N23 1.935(6)
Fe3 N32 1.936(6)
Fe3 N11 1.953(6)
Fe3 N24 1.993(5)
Fe3 N12 2.005(6)
Fe3 N33 2.015(6)
Fe4 N17 1.927(6)
Fe4 N29 1.931(5)
Fe4 N35 1.932(6)
Fe4 N36 2.000(7)
Fe4 N30 2.002(7)
Fe4 N18 2.025(6)
C181 N37 1.161(13)
C181 C182 1.437(17)
N38 C183 1.111(13)
C183 C184 1.532(18)
C182 H18E 0.9800
C182 H18F 0.9800
C182 H18G 0.9800
C184 H18N 0.9599
C184 H18D 0.9599
C184 H18K 0.9601
C187 N40 1.086(16)
C187 C188 1.29(2)
N39 C185 1.185(19)
C185 C186 1.48(2)
C186 H18H 0.9800
C186 H18I 0.9800
C186 H18J 0.9800
C188 H18O 0.9599
C188 H18L 0.9599
C188 H18M 0.9600
C190 C189 1.52(2)
C190 H19C 0.9800
C190 H19D 0.9800
C190 H19E 0.9800
N41 C189 1.43(2)
C191 N42 1.126(15)
C191 C192 1.419(18)
C192 H19F 0.9800
C192 H19G 0.9800
C192 H19H 0.9800

loop_
_platon_squeeze_void_nr
_platon_squeeze_void_average_x
_platon_squeeze_void_average_y
_platon_squeeze_void_average_z
_platon_squeeze_void_volume
_platon_squeeze_void_count_electrons
_platon_squeeze_void_content
1 0.224 0.392 0.774 1318 359 ' '
